data_1573743
_journal_paper_doi 10.1039/D4SC07503J
_chemical_formula_moiety '1(C68 H62 B2 N2 O2)'
_chemical_formula_sum 'C68 H62 B2 N2 O2'
_chemical_formula_weight 960.81
_space_group_crystal_system triclinic
_space_group_IT_number 2
_space_group_name_Hall '-P 1'
_space_group_name_H-M_alt 'P -1'
_atom_sites_solution_hydrogens geom
_atom_sites_solution_primary dual
_audit_creation_date 2024-03-09
_audit_creation_method
;
Olex2 1.5
(compiled 2022.04.07 svn.rca3783a0 for OlexSys, GUI svn.r6498)
;
_audit_update_record
;
2024-09-19 deposited with the CCDC.	2025-01-07 downloaded from the CCDC.
;
_cell_angle_alpha 82.656(2)
_cell_angle_beta 89.376(2)
_cell_angle_gamma 77.021(2)
_cell_formula_units_Z 4
_cell_length_a 16.4777(8)
_cell_length_b 19.3715(9)
_cell_length_c 19.7104(9)
_cell_measurement_reflns_used 9744
_cell_measurement_temperature 170.00
_cell_measurement_theta_max 60.352
_cell_measurement_theta_min 2.655
_cell_volume 6079.5(5)
_computing_cell_refinement 'SAINT V8.40B (Bruker Nano, Inc., 2019)'
_computing_data_collection 'Bruker Instrument Service vV6.2.14'
_computing_data_reduction 'SAINT V8.40B (Bruker Nano, Inc., 2019)'
_computing_molecular_graphics 'Olex2 1.5 (Dolomanov et al., 2009)'
_computing_publication_material 'Olex2 1.5 (Dolomanov et al., 2009)'
_computing_structure_refinement 'SHELXL 2019/2 (Sheldrick, 2015)'
_computing_structure_solution 'SHELXT 2018/2 (Sheldrick, 2018)'
_diffrn_ambient_temperature 170.00
_diffrn_measured_fraction_theta_full 0.990
_diffrn_measured_fraction_theta_max 0.989
_diffrn_measurement_device_type 'Bruker D8 Venture'
_diffrn_measurement_method '\w and \f scans'
_diffrn_radiation_type GaK\a
_diffrn_radiation_wavelength 1.34139
_diffrn_reflns_av_R_equivalents 0.0579
_diffrn_reflns_av_unetI/netI 0.0513
_diffrn_reflns_Laue_measured_fraction_full 0.990
_diffrn_reflns_Laue_measured_fraction_max 0.989
_diffrn_reflns_limit_h_max 21
_diffrn_reflns_limit_h_min -21
_diffrn_reflns_limit_k_max 25
_diffrn_reflns_limit_k_min -25
_diffrn_reflns_limit_l_max 25
_diffrn_reflns_limit_l_min -25
_diffrn_reflns_number 130615
_diffrn_reflns_point_group_measured_fraction_full 0.990
_diffrn_reflns_point_group_measured_fraction_max 0.989
_diffrn_reflns_theta_full 53.594
_diffrn_reflns_theta_max 60.748
_diffrn_reflns_theta_min 1.966
_diffrn_source_current 3.57
_diffrn_source_power 0.24957869999999996
_diffrn_source_voltage 69.91
_exptl_absorpt_coefficient_mu 0.301
_exptl_absorpt_correction_T_max 0.7519
_exptl_absorpt_correction_T_min 0.6615
_exptl_absorpt_correction_type multi-scan
_exptl_absorpt_process_details
;
SADABS-2016/2 (Bruker,2016/2) was used for absorption correction.
wR2(int) was 0.1097 before and 0.0654 after correction.
The Ratio of minimum to maximum transmission is 0.8798.
The \l/2 correction factor is Not present.
;
_exptl_crystal_colour yellow
_exptl_crystal_colour_primary yellow
_exptl_crystal_density_diffrn 1.050
_exptl_crystal_description plate
_exptl_crystal_F_000 2040
_exptl_crystal_size_max 0.15
_exptl_crystal_size_mid 0.09
_exptl_crystal_size_min 0.04
_refine_diff_density_max 0.382
_refine_diff_density_min -0.431
_refine_diff_density_rms 0.070
_refine_ls_extinction_method none
_refine_ls_goodness_of_fit_ref 1.068
_refine_ls_hydrogen_treatment constr
_refine_ls_matrix_type full
_refine_ls_number_parameters 1503
_refine_ls_number_reflns 27732
_refine_ls_number_restraints 520
_refine_ls_restrained_S_all 1.060
_refine_ls_R_factor_all 0.0830
_refine_ls_R_factor_gt 0.0690
_refine_ls_shift/su_max 0.001
_refine_ls_shift/su_mean 0.000
_refine_ls_structure_factor_coef Fsqd
_refine_ls_weighting_details 'w=1/[\s^2^(Fo^2^)+(0.1306P)^2^+2.8826P] where P=(Fo^2^+2Fc^2^)/3'
_refine_ls_weighting_scheme calc
_refine_ls_wR_factor_gt 0.2106
_refine_ls_wR_factor_ref 0.2235
_reflns_Friedel_coverage 0.000
_reflns_number_gt 21484
_reflns_number_total 27732
_reflns_threshold_expression 'I > 2\s(I)'
_cod_data_source_file d4sc07503j2.cif
_cod_data_source_block 240306_xue79_0m
_cod_database_code 1573743
_shelx_shelxl_version_number 2019/2
_shelx_space_group_comment
;
The symmetry employed for this shelxl refinement is uniquely defined
by the following loop, which should always be used as a source of
symmetry information in preference to the above space-group names.
They are only intended as comments.
;
_shelx_estimated_absorpt_t_max 0.988
_shelx_estimated_absorpt_t_min 0.956
_olex2_refinement_description
;
1. Fixed Uiso
 At 1.2 times of:
  All C(H) groups
 At 1.5 times of:
  All C(H,H,H) groups
2. Restrained distances
 C116-C124 \\sim C116-C137
 with sigma of 0.02
 C124-C53 \\sim C137-C53A
 with sigma of 0.02
 C124-C2 \\sim C137-C2A
 with sigma of 0.02
 C11-C105 \\sim C11A-C1A
 with sigma of 0.02
 C11-C53 \\sim C11A-C53A
 with sigma of 0.02
 C105-C53 \\sim C1A-C53A
 with sigma of 0.04
 C105-C127 \\sim C1A-C1B
 with sigma of 0.02
 C105-C65 \\sim C1A-C65A
 with sigma of 0.02
 C53-C2 \\sim C53A-C2A
 with sigma of 0.04
 C53-C67 \\sim C53A-C67A
 with sigma of 0.02
 C2-C65 \\sim C2A-C65A
 with sigma of 0.02
 C2-C135 \\sim C2A-C1C
 with sigma of 0.02
 C105-C2 \\sim C1A-C2A
 with sigma of 0.04
 C127-C65 \\sim C1B-C65A
 with sigma of 0.04
 C116-C53 \\sim C116-C53A
 with sigma of 0.04
 C116-C2 \\sim C116-C2A
 with sigma of 0.04
 C124-C11 \\sim C137-C11A
 with sigma of 0.04
 C124-C65 \\sim C137-C65A
 with sigma of 0.04
 C124-C67 \\sim C137-C67A
 with sigma of 0.04
 C124-C135 \\sim C137-C1C
 with sigma of 0.04
 C65-C135 \\sim C65A-C1C
 with sigma of 0.04
 C11-C127 \\sim C11A-C1B
 with sigma of 0.04
 C11-C65 \\sim C11A-C65A
 with sigma of 0.04
 C11-C67 \\sim C11A-C67A
 with sigma of 0.04
 C108-C43 \\sim C108-C43A
 with sigma of 0.02
 C43-C103 \\sim C43A-C103
 with sigma of 0.04
 C108-C131 \\sim C108-C138
 with sigma of 0.04
 C108-C29 \\sim C108-C29A
 with sigma of 0.02
 C83-C103 \\sim C83A-C103
 with sigma of 0.02
 C83-C43 \\sim C83A-C43A
 with sigma of 0.02
 C108-C83 \\sim C108-C83A
 with sigma of 0.04
 C43-C131 \\sim C43A-C138
 with sigma of 0.02
 C83-C131 \\sim C83A-C138
 with sigma of 0.04
 C103-C31 \\sim C103-C31A
 with sigma of 0.02
 C29-C31 \\sim C29A-C31A
 with sigma of 0.02
 C29-C33 \\sim C29A-C33A
 with sigma of 0.02
 C108-C31 \\sim C108-C31A
 with sigma of 0.04
 C108-C33 \\sim C108-C33A
 with sigma of 0.04
 C103-C29 \\sim C103-C29A
 with sigma of 0.04
 C31-C33 \\sim C31A-C33A
 with sigma of 0.04
3. Uiso/Uaniso restraints and constraints
C1A \\sim C1B \\sim C1C \\sim C2 \\sim C2A \\sim C11 \\sim C11A \\sim C53 \\sim
C53A \\sim C65 \\sim C65A \\sim C67 \\sim C67A \\sim C105 \\sim C116 \\sim C124
\\sim C127 \\sim C135 \\sim C137: within 2A with sigma of 0.02 and sigma for
terminal atoms of 0.04 within 2A
C29 \\sim C29A \\sim C31 \\sim C31A \\sim C33 \\sim C33A \\sim C43 \\sim C43A
\\sim C61 \\sim C83 \\sim C83A \\sim C103 \\sim C106 \\sim C108 \\sim C131
\\sim C138: within 2A with sigma of 0.02 and sigma for terminal atoms of 0.04
within 2A
Uanis(C83A) \\sim Ueq: with sigma of 0.005 and sigma for terminal atoms of 0.01
4. Others
 Sof(C1A)=Sof(C1B)=Sof(H1BA)=Sof(H1BB)=Sof(H1BC)=Sof(C1C)=Sof(H1CA)=Sof(H1CB)=
 Sof(H1CC)=Sof(C2A)=Sof(C11A)=Sof(H11A)=Sof(C53A)=Sof(C65A)=Sof(H65A)=Sof(C67A)=
 Sof(H67D)=Sof(H67E)=Sof(H67F)=Sof(C137)=1-FVAR(1)
 Sof(C2)=Sof(C11)=Sof(H11)=Sof(C53)=Sof(C65)=Sof(H65)=Sof(C67)=Sof(H67A)=
 Sof(H67B)=Sof(H67C)=Sof(C105)=Sof(C124)=Sof(C127)=Sof(H12D)=Sof(H12E)=
 Sof(H12F)=Sof(C135)=Sof(H13D)=Sof(H13E)=Sof(H13F)=FVAR(1)
 Sof(C29A)=Sof(C31A)=Sof(H31A)=Sof(C33A)=Sof(H33D)=Sof(H33E)=Sof(H33F)=
 Sof(C43A)=Sof(C83A)=Sof(H83A)=Sof(C138)=Sof(H13M)=Sof(H13N)=Sof(H13O)=1-FVAR(2)
 Sof(C29)=Sof(C31)=Sof(H31)=Sof(C33)=Sof(H33A)=Sof(H33B)=Sof(H33C)=Sof(C43)=
 Sof(C83)=Sof(H83)=Sof(C131)=Sof(H13G)=Sof(H13H)=Sof(H13I)=FVAR(2)
5.a Aromatic/amide H refined with riding coordinates:
 C5(H5), C11(H11), C11A(H11A), C12(H12), C38(H38), C39(H39), C48(H48),
 C49(H49), C65(H65), C65A(H65A), C69(H69), C71(H71), C73(H73), C78(H78),
 C79(H79), C81(H81), C84(H84), C85(H85), C88(H88), C115(H115), C122(H122),
 C134(H134), C17(H17), C19(H19), C31(H31), C31A(H31A), C36(H36), C41(H41),
 C47(H47), C55(H55), C56(H56), C59(H59), C72(H72), C76(H76), C80(H80), C83(H83),
  C83A(H83A), C90(H90), C93(H93), C96(H96), C100(H100), C102(H102), C120(H120),
 C126(H126)
5.b Idealised Me refined as rotating group:
 C1B(H1BA,H1BB,H1BC), C1C(H1CA,H1CB,H1CC), C13(H13A,H13B,H13C), C15(H15A,H15B,
 H15C), C35(H35A,H35B,H35C), C51(H51A,H51B,H51C), C67(H67A,H67B,H67C),
 C67A(H67D,H67E,H67F), C87(H87A,H87B,H87C), C101(H10A,H10B,H10C), C111(H11B,
 H11C,H11D), C117(H11E,H11F,H11G), C119(H11H,H11I,H11J), C123(H12A,H12B,H12C),
 C127(H12D,H12E,H12F), C129(H12G,H12H,H12I), C135(H13D,H13E,H13F), C3(H3A,H3B,
 H3C), C7(H7A,H7B,H7C), C33(H33A,H33B,H33C), C33A(H33D,H33E,H33F), C61(H61A,
 H61B,H61C), C63(H63A,H63B,H63C), C89(H89A,H89B,H89C), C91(H91A,H91B,H91C),
 C107(H10D,H10E,H10F), C109(H10G,H10H,H10I), C113(H11K,H11L,H11M), C121(H12J,
 H12K,H12L), C125(H12M,H12N,H12O), C131(H13G,H13H,H13I), C133(H13J,H13K,H13L),
 C138(H13M,H13N,H13O)
;
_smtbx_masks_special_details
;
A solvent mask was calculated and 329 electrons were 
found in a volume of 1123\%A^3^ in 1 void per unit cell. 
This is consistent with the presence of 
1.5[CHCl3] per Asymmetric Unit 
which account for 348 electrons 
per unit cell.
;
_smtbx_masks_void_probe_radius 1.2
_smtbx_masks_void_truncation_radius 1.2
_olex2_submission_special_instructions 'No special instructions were received'

loop_
_space_group_symop_operation_xyz
'x, y, z'
'-x, -y, -z'

loop_
_atom_site_label
_atom_site_type_symbol
_atom_site_fract_x
_atom_site_fract_y
_atom_site_fract_z
_atom_site_U_iso_or_equiv
_atom_site_adp_type
_atom_site_occupancy
_atom_site_site_symmetry_order
_atom_site_calc_flag
_atom_site_refinement_flags_posn
_atom_site_refinement_flags_adp
_atom_site_refinement_flags_occupancy
_atom_site_disorder_assembly
_atom_site_disorder_group
O1 O 0.37462(9) 0.94493(9) 0.51288(7) 0.0362(3) Uani 1 1 d . . . . .
N1 N 0.66197(9) 0.82443(9) 0.48797(8) 0.0243(3) Uani 1 1 d . . . . .
C1 C 0.62304(11) 0.71956(10) 0.31962(9) 0.0224(3) Uani 1 1 d . . . . .
C1A C -0.0314(8) 1.0509(7) 0.3514(7) 0.033(3) Uani 0.329(7) 1 d D U P A 2
C1B C -0.1223(9) 1.0889(10) 0.3394(14) 0.054(5) Uani 0.329(7) 1 d D U P A 2
H1BA H -0.127914 1.140470 0.338582 0.081 Uiso 0.329(7) 1 calc R U P A 2
H1BB H -0.155706 1.071543 0.376406 0.081 Uiso 0.329(7) 1 calc R U P A 2
H1BC H -0.141782 1.079247 0.295556 0.081 Uiso 0.329(7) 1 calc R U P A 2
C1C C 0.1045(5) 0.9096(7) 0.4780(6) 0.078(4) Uani 0.329(7) 1 d D U P A 2
H1CA H 0.128336 0.863367 0.462496 0.117 Uiso 0.329(7) 1 calc R U P A 2
H1CB H 0.055369 0.906080 0.505558 0.117 Uiso 0.329(7) 1 calc R U P A 2
H1CC H 0.146026 0.923061 0.505831 0.117 Uiso 0.329(7) 1 calc R U P A 2
B1 B 0.49350(13) 0.85697(11) 0.43235(10) 0.0231(4) Uani 1 1 d . . . . .
O2 O 0.62268(8) 0.58962(8) 0.15176(7) 0.0322(3) Uani 1 1 d . . . . .
N2 N 0.77442(9) 0.66861(9) 0.32390(8) 0.0234(3) Uani 1 1 d . . . . .
C2 C 0.0769(2) 0.9372(2) 0.3885(2) 0.0399(9) Uani 0.671(7) 1 d D U P A 1
C2A C 0.0795(4) 0.9657(5) 0.4167(4) 0.0350(18) Uani 0.329(7) 1 d D U P A 2
B2 B 0.61323(12) 0.67389(11) 0.26403(10) 0.0216(4) Uani 1 1 d . . . . .
C4 C 0.70399(11) 0.71250(10) 0.34873(9) 0.0216(3) Uani 1 1 d . . . . .
C5 C 0.95039(13) 0.60542(12) 0.44891(10) 0.0353(5) Uani 1 1 d . . . . .
H5 H 0.966401 0.570119 0.487364 0.042 Uiso 1 1 calc R U . . .
C6 C 0.77234(11) 0.63002(10) 0.26911(9) 0.0219(3) Uani 1 1 d . . . . .
C9 C 0.45630(12) 0.92415(11) 0.53486(10) 0.0279(4) Uani 1 1 d . . . . .
C11 C 0.0235(4) 1.0645(4) 0.3064(5) 0.034(2) Uani 0.671(7) 1 d D U P A 1
H11 H 0.005933 1.101894 0.269924 0.041 Uiso 0.671(7) 1 calc R U P A 1
C11A C 0.0285(8) 1.0755(9) 0.3145(10) 0.027(3) Uani 0.329(7) 1 d D U P A 2
H11A H 0.016180 1.122848 0.291211 0.033 Uiso 0.329(7) 1 calc R U P A 2
C12 C 0.71468(11) 0.74875(10) 0.40335(9) 0.0237(4) Uani 1 1 d . . . . .
H12 H 0.768885 0.743023 0.422360 0.028 Uiso 1 1 calc R U . . .
C13 C 0.87823(15) 0.76691(13) 0.27712(12) 0.0422(5) Uani 1 1 d . . . . .
H13A H 0.837650 0.807020 0.292192 0.063 Uiso 1 1 calc R U . . .
H13B H 0.853037 0.747750 0.240987 0.063 Uiso 1 1 calc R U . . .
H13C H 0.927310 0.783438 0.259385 0.063 Uiso 1 1 calc R U . . .
C15 C 0.3341(2) 0.51428(16) 0.16988(15) 0.0582(8) Uani 1 1 d . . . . .
H15A H 0.301458 0.477579 0.171974 0.087 Uiso 1 1 calc R U . . .
H15B H 0.334132 0.531199 0.214659 0.087 Uiso 1 1 calc R U . . .
H15C H 0.391466 0.493966 0.157487 0.087 Uiso 1 1 calc R U . . .
C16 C 0.56561(11) 0.80652(10) 0.40094(9) 0.0227(3) Uani 1 1 d . . . . .
C18 C 0.64714(11) 0.79345(10) 0.43077(9) 0.0219(3) Uani 1 1 d . . . . .
C21 C 0.90782(13) 0.79362(12) 0.56400(11) 0.0342(4) Uani 1 1 d . . . . .
C23 C 1.00211(13) 0.65160(13) 0.42885(11) 0.0373(5) Uani 1 1 d . . . . .
C27 C 0.29193(16) 0.69352(13) 0.05571(14) 0.0453(6) Uani 1 1 d . . . . .
C28 C 0.85353(11) 0.66205(10) 0.35833(9) 0.0228(3) Uani 1 1 d . . . . .
C30 C 0.69492(12) 0.59135(10) 0.18459(9) 0.0256(4) Uani 1 1 d . . . . .
C34 C 0.69422(11) 0.63083(10) 0.23936(9) 0.0223(3) Uani 1 1 d . . . . .
C35 C 0.92317(12) 0.51791(11) 0.15708(10) 0.0307(4) Uani 1 1 d . . . . .
H35A H 0.931205 0.544477 0.112704 0.046 Uiso 1 1 calc R U . . .
H35B H 0.919827 0.469260 0.150760 0.046 Uiso 1 1 calc R U . . .
H35C H 0.970231 0.515974 0.187790 0.046 Uiso 1 1 calc R U . . .
C38 C 0.55847(11) 0.76815(10) 0.34651(9) 0.0227(3) Uani 1 1 d . . . . .
H38 H 0.504818 0.775800 0.325884 0.027 Uiso 1 1 calc R U . . .
C39 C 0.85863(13) 0.74663(11) 0.58789(11) 0.0324(4) Uani 1 1 d . . . . .
H39 H 0.880730 0.707668 0.621829 0.039 Uiso 1 1 calc R U . . .
C40 C 0.59909(11) 0.86530(10) 0.52394(9) 0.0228(3) Uani 1 1 d . . . . .
C42 C 0.51651(11) 0.88243(10) 0.49736(9) 0.0243(4) Uani 1 1 d . . . . .
C44 C 0.53428(11) 0.66427(10) 0.22752(9) 0.0241(4) Uani 1 1 d . . . . .
C48 C 0.84634(11) 0.59184(10) 0.24336(9) 0.0246(4) Uani 1 1 d . . . . .
H48 H 0.898349 0.591309 0.263992 0.030 Uiso 1 1 calc R U . . .
C49 C 0.22825(14) 0.57196(13) 0.07703(12) 0.0382(5) Uani 1 1 d . . . . .
H49 H 0.206178 0.530393 0.084700 0.046 Uiso 1 1 calc R U . . .
C50 C 0.84383(12) 0.55476(10) 0.18773(9) 0.0257(4) Uani 1 1 d . . . . .
C51 C 0.82057(16) 0.55908(13) 0.43717(13) 0.0419(5) Uani 1 1 d . . . . .
H51A H 0.764528 0.586711 0.445156 0.063 Uiso 1 1 calc R U . . .
H51B H 0.843182 0.529118 0.479587 0.063 Uiso 1 1 calc R U . . .
H51C H 0.817825 0.528704 0.401518 0.063 Uiso 1 1 calc R U . . .
C53 C 0.1100(4) 1.0420(4) 0.3227(4) 0.036(2) Uani 0.671(7) 1 d D U P A 1
C53A C 0.1094(8) 1.0316(8) 0.3103(7) 0.027(3) Uani 0.329(7) 1 d D U P A 2
C54 C 0.74664(11) 0.81258(10) 0.51318(9) 0.0243(4) Uani 1 1 d . . . . .
C62 C 0.40017(11) 0.88507(10) 0.41014(10) 0.0252(4) Uani 1 1 d . . . . .
C65 C -0.0071(2) 0.9685(3) 0.3764(2) 0.0453(11) Uani 0.671(7) 1 d D U P A 1
H65 H -0.047091 0.942647 0.393975 0.054 Uiso 0.671(7) 1 calc R U P A 1
C65A C -0.0036(4) 1.0005(5) 0.4070(5) 0.041(2) Uani 0.329(7) 1 d D U P A 2
H65A H -0.042770 0.989178 0.439879 0.049 Uiso 0.329(7) 1 calc R U P A 2
C67 C 0.1705(3) 1.0828(3) 0.2907(5) 0.079(2) Uani 0.671(7) 1 d D U P A 1
H67A H 0.200161 1.098505 0.326602 0.118 Uiso 0.671(7) 1 calc R U P A 1
H67B H 0.140463 1.124604 0.260416 0.118 Uiso 0.671(7) 1 calc R U P A 1
H67C H 0.210629 1.052093 0.264167 0.118 Uiso 0.671(7) 1 calc R U P A 1
C67A C 0.1690(6) 1.0509(7) 0.2574(5) 0.060(3) Uani 0.329(7) 1 d D U P A 2
H67D H 0.220779 1.053493 0.279802 0.090 Uiso 0.329(7) 1 calc R U P A 2
H67E H 0.144187 1.097329 0.231420 0.090 Uiso 0.329(7) 1 calc R U P A 2
H67F H 0.180983 1.014418 0.226214 0.090 Uiso 0.329(7) 1 calc R U P A 2
C68 C 0.54570(11) 0.62370(10) 0.17294(9) 0.0251(4) Uani 1 1 d . . . . .
C69 C 0.26438(13) 0.95858(12) 0.43718(11) 0.0336(4) Uani 1 1 d . . . . .
H69 H 0.232418 0.987757 0.467598 0.040 Uiso 1 1 calc R U . . .
C70 C 0.87589(12) 0.60910(11) 0.41460(10) 0.0284(4) Uani 1 1 d . . . . .
C71 C 0.27685(13) 0.90296(13) 0.33544(12) 0.0367(5) Uani 1 1 d . . . . .
H71 H 0.252756 0.893305 0.295117 0.044 Uiso 1 1 calc R U . . .
C73 C 0.45037(12) 0.69158(13) 0.24313(11) 0.0341(5) Uani 1 1 d . . . . .
H73 H 0.438785 0.717329 0.281332 0.041 Uiso 1 1 calc R U . . .
C75 C 0.77760(12) 0.75514(11) 0.56334(10) 0.0288(4) Uani 1 1 d . . . . .
C78 C 0.61769(12) 0.88880(10) 0.58485(10) 0.0269(4) Uani 1 1 d . . . . .
H78 H 0.673562 0.877568 0.601630 0.032 Uiso 1 1 calc R U . . .
C79 C 0.38435(13) 0.68253(13) 0.20534(12) 0.0387(5) Uani 1 1 d . . . . .
H79 H 0.328846 0.701905 0.217835 0.046 Uiso 1 1 calc R U . . .
C81 C 0.97786(13) 0.70249(13) 0.37241(12) 0.0358(5) Uani 1 1 d . . . . .
H81 H 1.013237 0.733816 0.357675 0.043 Uiso 1 1 calc R U . . .
C84 C 0.76754(12) 0.55372(11) 0.15833(10) 0.0285(4) Uani 1 1 d . . . . .
H84 H 0.765395 0.527664 0.120956 0.034 Uiso 1 1 calc R U . . .
C85 C 0.87578(13) 0.84899(12) 0.51301(12) 0.0348(4) Uani 1 1 d . . . . .
H85 H 0.909570 0.880890 0.495933 0.042 Uiso 1 1 calc R U . . .
C87 C 0.76305(14) 0.91711(12) 0.42772(12) 0.0364(5) Uani 1 1 d . . . . .
H87A H 0.805854 0.944035 0.415001 0.055 Uiso 1 1 calc R U . . .
H87B H 0.712957 0.949458 0.441971 0.055 Uiso 1 1 calc R U . . .
H87C H 0.749359 0.895423 0.388316 0.055 Uiso 1 1 calc R U . . .
C88 C 0.47972(12) 0.61449(11) 0.13338(10) 0.0291(4) Uani 1 1 d . . . . .
H88 H 0.490727 0.587326 0.096109 0.035 Uiso 1 1 calc R U . . .
C95 C 0.29602(13) 0.57601(12) 0.11681(11) 0.0349(4) Uani 1 1 d . . . . .
C97 C 0.19198(13) 0.62646(12) 0.02669(12) 0.0377(5) Uani 1 1 d . . . . .
C98 C 0.34884(12) 0.92841(11) 0.45186(10) 0.0283(4) Uani 1 1 d . . . . .
C101 C 0.57500(14) 0.95131(13) 0.68828(11) 0.0365(5) Uani 1 1 d . . . . .
H10A H 0.569218 0.914459 0.725822 0.055 Uiso 1 1 calc R U . . .
H10B H 0.536377 0.996394 0.694689 0.055 Uiso 1 1 calc R U . . .
H10C H 0.632254 0.957923 0.687919 0.055 Uiso 1 1 calc R U . . .
C105 C -0.0350(4) 1.0352(3) 0.3400(3) 0.0363(16) Uani 0.671(7) 1 d D U P A 1
C110 C 0.90384(12) 0.70935(11) 0.33668(10) 0.0285(4) Uani 1 1 d . . . . .
C111 C 0.72556(16) 0.70287(14) 0.58904(13) 0.0438(5) Uani 1 1 d . . . . .
H11B H 0.723422 0.671019 0.554591 0.066 Uiso 1 1 calc R U . . .
H11C H 0.668992 0.728983 0.597672 0.066 Uiso 1 1 calc R U . . .
H11D H 0.750391 0.674582 0.631593 0.066 Uiso 1 1 calc R U . . .
C115 C 0.22432(16) 0.68655(13) 0.01616(15) 0.0481(6) Uani 1 1 d . . . . .
H115 H 0.200472 0.724114 -0.018569 0.058 Uiso 1 1 calc R U . . .
C116 C 0.22735(12) 0.94625(11) 0.37900(11) 0.0301(4) Uani 1 1 d D U . . .
C117 C 0.99500(15) 0.78365(16) 0.59280(15) 0.0504(6) Uani 1 1 d . . . . .
H11E H 0.993237 0.779474 0.642843 0.076 Uiso 1 1 calc R U . . .
H11F H 1.017809 0.824883 0.575255 0.076 Uiso 1 1 calc R U . . .
H11G H 1.030422 0.740120 0.578957 0.076 Uiso 1 1 calc R U . . .
C118 C 0.32742(12) 0.63784(11) 0.10611(11) 0.0294(4) Uani 1 1 d . . . . .
C119 C 0.11973(16) 0.61957(15) -0.01683(16) 0.0532(7) Uani 1 1 d . . . . .
H11H H 0.141145 0.594900 -0.055965 0.080 Uiso 1 1 calc R U . . .
H11I H 0.086316 0.667240 -0.033344 0.080 Uiso 1 1 calc R U . . .
H11J H 0.084977 0.592125 0.010646 0.080 Uiso 1 1 calc R U . . .
C122 C 0.47335(13) 0.94666(11) 0.59584(10) 0.0322(4) Uani 1 1 d . . . . .
H122 H 0.430203 0.973978 0.620105 0.039 Uiso 1 1 calc R U . . .
C123 C 1.08258(16) 0.64529(19) 0.46733(16) 0.0595(8) Uani 1 1 d . . . . .
H12A H 1.073061 0.637996 0.516630 0.089 Uiso 1 1 calc R U . . .
H12B H 1.102688 0.689196 0.455783 0.089 Uiso 1 1 calc R U . . .
H12C H 1.124273 0.604591 0.454583 0.089 Uiso 1 1 calc R U . . .
C124 C 0.1360(4) 0.9762(10) 0.3634(10) 0.031(3) Uani 0.671(7) 1 d D U P A 1
C127 C -0.1267(5) 1.0686(5) 0.3299(6) 0.056(2) Uani 0.671(7) 1 d D U P A 1
H12D H -0.154176 1.035919 0.309714 0.084 Uiso 0.671(7) 1 calc R U P A 1
H12E H -0.134115 1.113636 0.299148 0.084 Uiso 0.671(7) 1 calc R U P A 1
H12F H -0.151496 1.078018 0.374128 0.084 Uiso 0.671(7) 1 calc R U P A 1
C128 C 0.79528(12) 0.85933(10) 0.48595(10) 0.0273(4) Uani 1 1 d . . . . .
C129 C 0.3266(3) 0.76000(18) 0.0411(2) 0.0851(13) Uani 1 1 d . . . . .
H12G H 0.304742 0.786296 -0.003136 0.128 Uiso 1 1 calc R U . . .
H12H H 0.387550 0.746201 0.039757 0.128 Uiso 1 1 calc R U . . .
H12I H 0.310027 0.790453 0.077214 0.128 Uiso 1 1 calc R U . . .
C130 C 0.39887(12) 0.64491(11) 0.14867(10) 0.0297(4) Uani 1 1 d . . . . .
C132 C 0.55518(13) 0.92844(11) 0.62103(10) 0.0286(4) Uani 1 1 d . . . . .
C134 C 0.36017(13) 0.87419(12) 0.35046(11) 0.0342(5) Uani 1 1 d . . . . .
H134 H 0.392084 0.845853 0.319381 0.041 Uiso 1 1 calc R U . . .
C135 C 0.1031(3) 0.8648(3) 0.4293(4) 0.0731(19) Uani 0.671(7) 1 d D U P A 1
H13D H 0.127317 0.869377 0.473300 0.110 Uiso 0.671(7) 1 calc R U P A 1
H13E H 0.144662 0.833950 0.404007 0.110 Uiso 0.671(7) 1 calc R U P A 1
H13F H 0.054493 0.843792 0.437416 0.110 Uiso 0.671(7) 1 calc R U P A 1
C137 C 0.1374(7) 0.981(2) 0.367(2) 0.030(4) Uani 0.329(7) 1 d D U P A 2
O3 O 0.91012(9) 0.40713(8) 0.34711(7) 0.0299(3) Uani 1 1 d . . . . .
N3 N 1.10739(9) 0.32247(8) 0.17632(8) 0.0226(3) Uani 1 1 d . . . . .
C3 C 1.05154(15) 0.04624(13) -0.18958(11) 0.0370(5) Uani 1 1 d . . . . .
H3A H 1.030801 0.085227 -0.226292 0.055 Uiso 1 1 calc R U . . .
H3B H 1.032061 0.003798 -0.197943 0.055 Uiso 1 1 calc R U . . .
H3C H 1.112575 0.035182 -0.188490 0.055 Uiso 1 1 calc R U . . .
B3 B 0.94715(13) 0.31981(11) 0.23755(10) 0.0228(4) Uani 1 1 d . . . . .
O4 O 0.84466(9) 0.05627(9) -0.01263(7) 0.0345(3) Uani 1 1 d . . . . .
N4 N 1.07528(9) 0.16785(8) 0.01262(8) 0.0233(3) Uani 1 1 d . . . . .
B4 B 0.92039(13) 0.13974(11) 0.06864(10) 0.0230(4) Uani 1 1 d . . . . .
C7 C 1.07206(15) 0.28676(13) -0.09137(12) 0.0417(5) Uani 1 1 d . . . . .
H7A H 1.083691 0.324063 -0.126096 0.063 Uiso 1 1 calc R U . . .
H7B H 1.042812 0.308818 -0.053275 0.063 Uiso 1 1 calc R U . . .
H7C H 1.037161 0.259633 -0.111616 0.063 Uiso 1 1 calc R U . . .
C8 C 1.00570(11) 0.36251(10) 0.26098(9) 0.0224(3) Uani 1 1 d . . . . .
C10 C 1.08285(11) 0.36328(10) 0.22934(9) 0.0222(3) Uani 1 1 d . . . . .
C14 C 0.98158(11) 0.27301(10) 0.18195(9) 0.0225(3) Uani 1 1 d . . . . .
C17 C 0.79346(13) 0.12594(12) 0.15083(11) 0.0344(4) Uani 1 1 d . . . . .
H17 H 0.810596 0.154049 0.181644 0.041 Uiso 1 1 calc R U . . .
C19 C 0.72424(13) 0.09783(13) 0.16670(12) 0.0372(5) Uani 1 1 d . . . . .
H19 H 0.694930 0.107442 0.207447 0.045 Uiso 1 1 calc R U . . .
C20 C 1.05971(11) 0.27860(10) 0.15278(9) 0.0215(3) Uani 1 1 d . . . . .
C22 C 1.04443(11) 0.19852(10) 0.07048(9) 0.0220(3) Uani 1 1 d . . . . .
C24 C 0.95728(11) 0.11410(10) 0.00300(9) 0.0230(3) Uani 1 1 d . . . . .
C25 C 0.49499(15) 0.38190(14) 0.47433(13) 0.0430(5) Uani 1 1 d . . . . .
C26 C 0.96838(11) 0.18756(10) 0.10052(9) 0.0220(3) Uani 1 1 d . . . . .
C29 C 0.5433(2) 0.0628(2) 0.1142(2) 0.0356(8) Uani 0.748(7) 1 d D U P B 1
C29A C 0.5580(6) 0.0376(7) 0.0869(6) 0.040(3) Uani 0.252(7) 1 d D U P B 2
C31 C 0.4762(2) 0.0306(2) 0.1250(2) 0.0410(9) Uani 0.748(7) 1 d D U P B 1
H31 H 0.422543 0.056024 0.108365 0.049 Uiso 0.748(7) 1 calc R U P B 1
C31A C 0.4936(6) 0.0013(7) 0.0958(6) 0.042(2) Uani 0.252(7) 1 d D U P B 2
H31A H 0.455367 0.003695 0.059396 0.050 Uiso 0.252(7) 1 calc R U P B 2
C32 C 1.18392(11) 0.32769(10) 0.14165(9) 0.0231(4) Uani 1 1 d . . . . .
C33 C 0.5315(3) 0.1361(2) 0.0737(3) 0.0612(14) Uani 0.748(7) 1 d D U P B 1
H33A H 0.563486 0.132738 0.031592 0.092 Uiso 0.748(7) 1 calc R U P B 1
H33B H 0.551099 0.168084 0.101146 0.092 Uiso 0.748(7) 1 calc R U P B 1
H33C H 0.472321 0.154896 0.062178 0.092 Uiso 0.748(7) 1 calc R U P B 1
C33A C 0.5521(8) 0.0972(10) 0.0276(9) 0.085(6) Uani 0.252(7) 1 d D U P B 2
H33D H 0.495294 0.110246 0.008314 0.127 Uiso 0.252(7) 1 calc R U P B 2
H33E H 0.591333 0.080787 -0.007833 0.127 Uiso 0.252(7) 1 calc R U P B 2
H33F H 0.565802 0.138976 0.043949 0.127 Uiso 0.252(7) 1 calc R U P B 2
C36 C 1.13379(12) 0.40616(11) 0.25055(10) 0.0277(4) Uani 1 1 d . . . . .
H36 H 1.185732 0.406513 0.229274 0.033 Uiso 1 1 calc R U . . .
C37 C 1.30384(13) 0.20327(12) -0.06707(11) 0.0339(4) Uani 1 1 d . . . . .
C41 C 1.33158(13) 0.28975(13) 0.13189(12) 0.0377(5) Uani 1 1 d . . . . .
H41 H 1.383308 0.260099 0.148570 0.045 Uiso 1 1 calc R U . . .
C43 C 0.6312(4) -0.0407(4) 0.1796(4) 0.0335(19) Uani 0.748(7) 1 d D U P B 1
C43A C 0.6232(11) -0.0324(11) 0.1908(11) 0.026(4) Uani 0.252(7) 1 d D U P B 2
C45 C 1.33044(14) 0.33819(14) 0.07335(12) 0.0396(5) Uani 1 1 d . . . . .
C46 C 0.85093(12) 0.37322(10) 0.32708(9) 0.0256(4) Uani 1 1 d . . . . .
C47 C 0.71964(14) 0.31630(14) 0.29530(12) 0.0397(5) Uani 1 1 d . . . . .
H47 H 0.673776 0.298164 0.282648 0.048 Uiso 1 1 calc R U . . .
C52 C 0.91710(12) 0.07488(10) -0.03515(10) 0.0267(4) Uani 1 1 d . . . . .
C55 C 0.50798(15) 0.43563(14) 0.42544(14) 0.0465(6) Uani 1 1 d . . . . .
H55 H 0.467819 0.479690 0.419564 0.056 Uiso 1 1 calc R U . . .
C56 C 0.94157(11) 0.22581(10) 0.15512(9) 0.0232(3) Uani 1 1 d . . . . .
H56 H 0.891238 0.219097 0.176061 0.028 Uiso 1 1 calc R U . . .
C57 C 0.62581(18) 0.30856(14) 0.44239(15) 0.0549(7) Uani 1 1 d . . . . .
C58 C 0.83963(11) 0.11463(10) 0.09084(10) 0.0255(4) Uani 1 1 d . . . . .
C59 C 0.55473(19) 0.31872(15) 0.48225(16) 0.0584(8) Uani 1 1 d . . . . .
H59 H 0.547189 0.281033 0.515856 0.070 Uiso 1 1 calc R U . . .
C60 C 1.03241(11) 0.12906(10) -0.02344(9) 0.0224(3) Uani 1 1 d . . . . .
C61 C 0.41290(19) -0.0748(2) 0.16978(17) 0.0678(10) Uani 1 1 d . U . . .
H61A H 0.433115 -0.125454 0.187247 0.102 Uiso 1 1 calc R U . . .
H61B H 0.383907 -0.070568 0.125769 0.102 Uiso 1 1 calc R U . . .
H61C H 0.374393 -0.051485 0.202512 0.102 Uiso 1 1 calc R U . . .
C63 C 0.5872(2) 0.48766(17) 0.33027(19) 0.0782(12) Uani 1 1 d . . . . .
H63A H 0.591364 0.470738 0.285304 0.117 Uiso 1 1 calc R U . . .
H63B H 0.637799 0.503643 0.339878 0.117 Uiso 1 1 calc R U . . .
H63C H 0.538689 0.527575 0.330432 0.117 Uiso 1 1 calc R U . . .
C64 C 1.01943(12) 0.06862(10) -0.12178(10) 0.0274(4) Uani 1 1 d . . . . .
C66 C 1.15360(11) 0.18017(10) -0.01467(9) 0.0237(4) Uani 1 1 d . . . . .
C72 C 1.08988(11) 0.24155(10) 0.09822(9) 0.0236(4) Uani 1 1 d . . . . .
H72 H 1.142253 0.245568 0.079523 0.028 Uiso 1 1 calc R U . . .
C74 C 0.98345(12) 0.40542(10) 0.31307(9) 0.0250(4) Uani 1 1 d . . . . .
C76 C 1.06335(12) 0.10569(10) -0.08526(9) 0.0257(4) Uani 1 1 d . . . . .
H76 H 1.114448 0.115239 -0.102179 0.031 Uiso 1 1 calc R U . . .
C77 C 0.63736(13) 0.36391(11) 0.39388(11) 0.0310(4) Uani 1 1 d . . . . .
C80 C 0.77947(12) 0.38368(11) 0.36626(10) 0.0289(4) Uani 1 1 d . . . . .
H80 H 0.775758 0.411232 0.403205 0.035 Uiso 1 1 calc R U . . .
C82 C 1.18034(12) 0.37664(11) 0.08284(10) 0.0279(4) Uani 1 1 d . . . . .
C83 C 0.5620(4) -0.0707(5) 0.1889(4) 0.0375(19) Uani 0.748(7) 1 d D U P B 1
H83 H 0.568252 -0.115356 0.216824 0.045 Uiso 0.748(7) 1 calc R U P B 1
C83A C 0.5566(9) -0.0656(12) 0.2002(11) 0.021(3) Uani 0.252(7) 1 d D U P B 2
H83A H 0.559956 -0.105932 0.233816 0.025 Uiso 0.252(7) 1 calc R U P B 2
C86 C 1.22727(12) 0.13529(10) 0.01225(10) 0.0259(4) Uani 1 1 d . . . . .
C89 C 1.22702(13) 0.07774(12) 0.07109(11) 0.0337(4) Uani 1 1 d . . . . .
H89A H 1.280681 0.043095 0.073866 0.051 Uiso 1 1 calc R U . . .
H89B H 1.182215 0.053478 0.063997 0.051 Uiso 1 1 calc R U . . .
H89C H 1.217994 0.099130 0.113778 0.051 Uiso 1 1 calc R U . . .
C90 C 1.03281(13) 0.44801(11) 0.33427(10) 0.0301(4) Uani 1 1 d . . . . .
H90 H 1.015326 0.476619 0.369763 0.036 Uiso 1 1 calc R U . . .
C91 C 1.09861(14) 0.42381(13) 0.05613(12) 0.0395(5) Uani 1 1 d . . . . .
H91A H 1.079396 0.460170 0.086591 0.059 Uiso 1 1 calc R U . . .
H91B H 1.057220 0.394790 0.054319 0.059 Uiso 1 1 calc R U . . .
H91C H 1.105994 0.447197 0.010104 0.059 Uiso 1 1 calc R U . . .
C92 C 0.86168(11) 0.33159(11) 0.27316(10) 0.0263(4) Uani 1 1 d . . . . .
C93 C 0.79193(13) 0.30521(13) 0.25796(12) 0.0372(5) Uani 1 1 d . . . . .
H93 H 0.794640 0.278611 0.220384 0.045 Uiso 1 1 calc R U . . .
C94 C 0.80987(12) 0.07262(11) 0.04875(10) 0.0278(4) Uani 1 1 d . . . . .
C96 C 0.94631(13) 0.05234(11) -0.09633(10) 0.0314(4) Uani 1 1 d . . . . .
H96 H 0.916773 0.026095 -0.120605 0.038 Uiso 1 1 calc R U . . .
C99 C 0.57775(15) 0.42769(12) 0.38440(13) 0.0410(5) Uani 1 1 d . . . . .
C100 C 1.22876(13) 0.24802(11) -0.09076(11) 0.0325(4) Uani 1 1 d . . . . .
H100 H 1.229304 0.287026 -0.125159 0.039 Uiso 1 1 calc R U . . .
C102 C 1.30202(12) 0.14724(12) -0.01583(11) 0.0319(4) Uani 1 1 d . . . . .
H102 H 1.353030 0.116164 0.000592 0.038 Uiso 1 1 calc R U . . .
C103 C 0.48590(15) -0.03935(15) 0.16020(12) 0.0438(6) Uani 1 1 d D U . . .
C104 C 1.25915(12) 0.28325(11) 0.16697(10) 0.0295(4) Uani 1 1 d . . . . .
C106 C 0.69728(12) 0.05565(11) 0.12352(11) 0.0303(4) Uani 1 1 d . U . . .
C107 C 1.38528(15) 0.21616(16) -0.09551(15) 0.0497(6) Uani 1 1 d . . . . .
H10D H 1.384016 0.217908 -0.145408 0.074 Uiso 1 1 calc R U . . .
H10E H 1.431083 0.177295 -0.076096 0.074 Uiso 1 1 calc R U . . .
H10F H 1.393643 0.261664 -0.083511 0.074 Uiso 1 1 calc R U . . .
C108 C 0.62282(12) 0.02411(12) 0.13887(11) 0.0314(4) Uani 1 1 d D U . . .
C109 C 1.26240(16) 0.22922(14) 0.22943(13) 0.0449(6) Uani 1 1 d . . . . .
H10G H 1.234833 0.191779 0.219197 0.067 Uiso 1 1 calc R U . . .
H10H H 1.233860 0.252801 0.266995 0.067 Uiso 1 1 calc R U . . .
H10I H 1.320620 0.207860 0.242813 0.067 Uiso 1 1 calc R U . . .
C112 C 1.10842(13) 0.44804(11) 0.30256(10) 0.0305(4) Uani 1 1 d . . . . .
C113 C 1.16378(16) 0.49336(15) 0.32519(14) 0.0462(6) Uani 1 1 d . . . . .
H11K H 1.136298 0.543958 0.314443 0.069 Uiso 1 1 calc R U . . .
H11L H 1.216755 0.483761 0.301221 0.069 Uiso 1 1 calc R U . . .
H11M H 1.174288 0.481822 0.374640 0.069 Uiso 1 1 calc R U . . .
C114 C 1.15259(13) 0.23732(11) -0.06549(10) 0.0289(4) Uani 1 1 d . . . . .
C120 C 0.74080(13) 0.04350(12) 0.06420(11) 0.0317(4) Uani 1 1 d . . . . .
H120 H 0.723487 0.015106 0.033760 0.038 Uiso 1 1 calc R U . . .
C121 C 0.41887(19) 0.39221(17) 0.51823(17) 0.0621(8) Uani 1 1 d . . . . .
H12J H 0.427253 0.419133 0.555414 0.093 Uiso 1 1 calc R U . . .
H12K H 0.409559 0.345499 0.537549 0.093 Uiso 1 1 calc R U . . .
H12L H 0.370291 0.418714 0.490290 0.093 Uiso 1 1 calc R U . . .
C125 C 1.40959(18) 0.3463(2) 0.03708(18) 0.0652(9) Uani 1 1 d . . . . .
H12M H 1.397409 0.361348 -0.011824 0.098 Uiso 1 1 calc R U . . .
H12N H 1.450355 0.300482 0.043250 0.098 Uiso 1 1 calc R U . . .
H12O H 1.432380 0.382367 0.056268 0.098 Uiso 1 1 calc R U . . .
C126 C 1.25410(14) 0.38087(12) 0.04947(11) 0.0353(5) Uani 1 1 d . . . . .
H126 H 1.252339 0.413867 0.009183 0.042 Uiso 1 1 calc R U . . .
C131 C 0.7132(3) -0.0817(3) 0.2119(3) 0.0609(15) Uani 0.748(7) 1 d D U P B 1
H13G H 0.751252 -0.099428 0.176221 0.091 Uiso 0.748(7) 1 calc R U P B 1
H13H H 0.704176 -0.122208 0.243988 0.091 Uiso 0.748(7) 1 calc R U P B 1
H13I H 0.737668 -0.050243 0.236572 0.091 Uiso 0.748(7) 1 calc R U P B 1
C133 C 0.6894(3) 0.2372(2) 0.4526(3) 0.114(2) Uani 1 1 d . . . . .
H13J H 0.676921 0.208651 0.494498 0.172 Uiso 1 1 calc R U . . .
H13K H 0.745428 0.245858 0.456606 0.172 Uiso 1 1 calc R U . . .
H13L H 0.686679 0.211424 0.413386 0.172 Uiso 1 1 calc R U . . .
C136 C 0.71397(12) 0.35408(11) 0.35151(10) 0.0304(4) Uani 1 1 d . . . . .
C138 C 0.6968(9) -0.0537(10) 0.2403(8) 0.062(4) Uani 0.252(7) 1 d D U P B 2
H13M H 0.685773 -0.088726 0.277660 0.093 Uiso 0.252(7) 1 calc R U P B 2
H13N H 0.705419 -0.011349 0.259031 0.093 Uiso 0.252(7) 1 calc R U P B 2
H13O H 0.746785 -0.074765 0.216247 0.093 Uiso 0.252(7) 1 calc R U P B 2

loop_
_atom_site_aniso_label
_atom_site_aniso_U_11
_atom_site_aniso_U_22
_atom_site_aniso_U_33
_atom_site_aniso_U_23
_atom_site_aniso_U_13
_atom_site_aniso_U_12
O1 0.0248(7) 0.0509(9) 0.0289(7) -0.0186(6) -0.0030(6) 0.0078(6)
N1 0.0178(7) 0.0325(8) 0.0238(7) -0.0116(6) 0.0000(6) -0.0036(6)
C1 0.0197(8) 0.0272(9) 0.0205(8) -0.0048(7) 0.0016(6) -0.0047(7)
C1A 0.021(4) 0.031(4) 0.045(6) -0.004(4) -0.008(3) -0.003(3)
C1B 0.017(4) 0.062(9) 0.078(10) 0.004(8) -0.009(4) -0.003(5)
C1C 0.030(4) 0.099(8) 0.077(7) 0.058(7) 0.007(4) 0.003(4)
B1 0.0199(9) 0.0267(10) 0.0228(9) -0.0065(8) 0.0020(7) -0.0036(8)
O2 0.0216(6) 0.0448(8) 0.0318(7) -0.0209(6) -0.0006(5) -0.0020(6)
N2 0.0171(7) 0.0309(8) 0.0218(7) -0.0087(6) -0.0001(6) -0.0016(6)
C2 0.0271(16) 0.047(2) 0.041(2) 0.0026(17) 0.0016(14) -0.0035(15)
C2A 0.019(3) 0.042(4) 0.037(4) 0.013(3) -0.001(3) -0.004(3)
B2 0.0208(9) 0.0259(10) 0.0187(9) -0.0052(7) 0.0017(7) -0.0054(7)
C4 0.0176(8) 0.0268(9) 0.0200(8) -0.0052(7) 0.0026(6) -0.0030(7)
C5 0.0332(11) 0.0409(11) 0.0260(9) -0.0060(8) -0.0068(8) 0.0052(9)
C6 0.0220(8) 0.0258(9) 0.0176(8) -0.0050(6) 0.0015(6) -0.0032(7)
C9 0.0232(9) 0.0321(10) 0.0255(9) -0.0071(7) -0.0015(7) 0.0015(7)
C11 0.033(2) 0.028(3) 0.040(3) -0.002(3) -0.0157(18) -0.0053(19)
C11A 0.027(4) 0.023(4) 0.036(5) -0.010(4) -0.005(4) -0.012(3)
C12 0.0183(8) 0.0313(9) 0.0223(8) -0.0081(7) 0.0001(6) -0.0045(7)
C13 0.0381(12) 0.0442(13) 0.0420(12) 0.0069(10) -0.0021(10) -0.0112(10)
C15 0.0644(18) 0.0584(17) 0.0572(16) 0.0124(13) -0.0224(14) -0.0349(14)
C16 0.0191(8) 0.0258(9) 0.0231(8) -0.0065(7) 0.0011(6) -0.0034(7)
C18 0.0201(8) 0.0260(9) 0.0206(8) -0.0056(7) 0.0009(6) -0.0056(7)
C21 0.0249(10) 0.0398(11) 0.0375(11) -0.0077(9) -0.0073(8) -0.0044(8)
C23 0.0244(10) 0.0512(13) 0.0350(11) -0.0153(9) -0.0077(8) 0.0004(9)
C27 0.0400(12) 0.0346(12) 0.0628(15) -0.0047(11) -0.0197(11) -0.0117(10)
C28 0.0174(8) 0.0297(9) 0.0203(8) -0.0081(7) 0.0001(6) -0.0005(7)
C30 0.0228(9) 0.0299(9) 0.0242(9) -0.0078(7) -0.0006(7) -0.0037(7)
C34 0.0214(8) 0.0254(9) 0.0200(8) -0.0050(7) 0.0015(6) -0.0037(7)
C35 0.0262(9) 0.0365(11) 0.0251(9) -0.0086(8) 0.0014(7) 0.0044(8)
C38 0.0179(8) 0.0289(9) 0.0213(8) -0.0064(7) -0.0007(6) -0.0034(7)
C39 0.0312(10) 0.0341(10) 0.0305(10) -0.0048(8) -0.0056(8) -0.0036(8)
C40 0.0214(8) 0.0256(9) 0.0218(8) -0.0072(7) 0.0015(7) -0.0043(7)
C42 0.0219(8) 0.0269(9) 0.0232(8) -0.0059(7) 0.0020(7) -0.0024(7)
C44 0.0196(8) 0.0308(9) 0.0237(8) -0.0076(7) 0.0029(7) -0.0074(7)
C48 0.0204(8) 0.0302(9) 0.0212(8) -0.0044(7) -0.0006(6) -0.0005(7)
C49 0.0324(11) 0.0402(12) 0.0469(12) -0.0105(10) -0.0038(9) -0.0151(9)
C50 0.0246(9) 0.0271(9) 0.0218(8) -0.0042(7) 0.0023(7) 0.0025(7)
C51 0.0444(13) 0.0381(12) 0.0413(12) 0.0013(9) 0.0046(10) -0.0093(10)
C53 0.028(2) 0.035(3) 0.046(4) -0.006(3) -0.004(2) -0.0073(18)
C53A 0.025(4) 0.028(4) 0.030(4) -0.008(4) -0.003(3) -0.009(3)
C54 0.0189(8) 0.0302(9) 0.0247(8) -0.0107(7) -0.0013(7) -0.0031(7)
C62 0.0209(8) 0.0285(9) 0.0265(9) -0.0070(7) 0.0002(7) -0.0037(7)
C65 0.0263(16) 0.058(3) 0.046(2) 0.010(2) 0.0062(15) -0.0060(16)
C65A 0.018(3) 0.052(4) 0.048(4) 0.007(4) 0.004(3) -0.005(3)
C67 0.036(2) 0.057(3) 0.133(6) 0.039(3) -0.010(3) -0.018(2)
C67A 0.050(5) 0.071(7) 0.046(5) 0.020(4) 0.007(4) -0.003(5)
C68 0.0217(8) 0.0292(9) 0.0247(9) -0.0066(7) 0.0017(7) -0.0046(7)
C69 0.0249(10) 0.0414(11) 0.0308(10) -0.0097(8) 0.0016(8) 0.0033(8)
C70 0.0290(9) 0.0315(10) 0.0224(9) -0.0075(7) 0.0020(7) 0.0000(8)
C71 0.0255(10) 0.0456(12) 0.0388(11) -0.0171(9) -0.0070(8) -0.0006(9)
C73 0.0227(9) 0.0474(12) 0.0369(11) -0.0233(9) 0.0042(8) -0.0082(8)
C75 0.0286(10) 0.0331(10) 0.0260(9) -0.0070(8) -0.0015(7) -0.0077(8)
C78 0.0252(9) 0.0308(10) 0.0253(9) -0.0095(7) -0.0007(7) -0.0041(7)
C79 0.0213(9) 0.0540(14) 0.0462(12) -0.0254(11) 0.0026(9) -0.0093(9)
C81 0.0234(9) 0.0474(12) 0.0402(11) -0.0142(10) 0.0030(8) -0.0110(9)
C84 0.0273(9) 0.0328(10) 0.0254(9) -0.0125(8) 0.0006(7) -0.0018(8)
C85 0.0227(9) 0.0375(11) 0.0448(12) -0.0034(9) -0.0034(8) -0.0091(8)
C87 0.0314(10) 0.0359(11) 0.0398(11) -0.0001(9) -0.0044(9) -0.0059(9)
C88 0.0264(9) 0.0353(10) 0.0278(9) -0.0112(8) -0.0020(7) -0.0074(8)
C95 0.0303(10) 0.0409(12) 0.0367(11) -0.0083(9) -0.0021(8) -0.0128(9)
C97 0.0259(10) 0.0398(12) 0.0488(13) -0.0164(10) -0.0081(9) -0.0040(9)
C98 0.0243(9) 0.0339(10) 0.0245(9) -0.0071(7) -0.0016(7) -0.0001(8)
C101 0.0377(11) 0.0429(12) 0.0299(10) -0.0175(9) -0.0011(8) -0.0037(9)
C105 0.023(2) 0.050(3) 0.033(2) -0.004(2) -0.0022(16) -0.001(2)
C110 0.0237(9) 0.0350(10) 0.0266(9) -0.0073(8) 0.0030(7) -0.0047(8)
C111 0.0436(13) 0.0503(14) 0.0394(12) 0.0060(10) -0.0065(10) -0.0209(11)
C115 0.0430(13) 0.0367(12) 0.0635(16) -0.0037(11) -0.0252(12) -0.0070(10)
C116 0.0211(9) 0.0335(10) 0.0336(10) -0.0028(8) 0.0005(7) -0.0025(7)
C117 0.0287(11) 0.0603(16) 0.0605(16) 0.0019(13) -0.0149(11) -0.0107(11)
C118 0.0214(9) 0.0348(10) 0.0346(10) -0.0130(8) -0.0011(7) -0.0071(8)
C119 0.0401(13) 0.0484(14) 0.0738(18) -0.0149(13) -0.0258(13) -0.0106(11)
C122 0.0313(10) 0.0353(11) 0.0278(9) -0.0118(8) 0.0020(8) 0.0017(8)
C123 0.0353(13) 0.083(2) 0.0588(17) -0.0184(15) -0.0212(12) -0.0035(13)
C124 0.022(3) 0.037(4) 0.032(3) -0.006(3) -0.002(2) 0.000(3)
C127 0.027(3) 0.068(5) 0.059(4) 0.012(4) -0.003(2) 0.006(3)
C128 0.0222(9) 0.0286(9) 0.0309(9) -0.0066(7) -0.0018(7) -0.0039(7)
C129 0.095(3) 0.0504(17) 0.114(3) 0.0253(18) -0.062(2) -0.0419(18)
C130 0.0249(9) 0.0343(10) 0.0325(10) -0.0095(8) -0.0012(8) -0.0095(8)
C132 0.0335(10) 0.0304(10) 0.0225(9) -0.0091(7) 0.0015(7) -0.0048(8)
C134 0.0263(10) 0.0412(11) 0.0343(10) -0.0172(9) -0.0045(8) 0.0013(8)
C135 0.038(2) 0.068(3) 0.096(4) 0.037(3) 0.008(2) -0.003(2)
C137 0.020(6) 0.039(6) 0.032(6) -0.003(6) 0.001(5) -0.011(5)
O3 0.0276(7) 0.0400(8) 0.0273(7) -0.0143(6) 0.0081(5) -0.0132(6)
N3 0.0195(7) 0.0297(8) 0.0214(7) -0.0075(6) 0.0037(6) -0.0096(6)
C3 0.0411(12) 0.0452(12) 0.0290(10) -0.0170(9) 0.0061(9) -0.0121(10)
B3 0.0217(9) 0.0281(10) 0.0193(9) -0.0044(7) 0.0005(7) -0.0063(8)
O4 0.0348(8) 0.0483(9) 0.0300(7) -0.0148(6) 0.0078(6) -0.0246(7)
N4 0.0184(7) 0.0306(8) 0.0236(7) -0.0086(6) 0.0044(6) -0.0087(6)
B4 0.0208(9) 0.0243(10) 0.0246(9) -0.0037(8) -0.0001(7) -0.0063(7)
C7 0.0368(12) 0.0413(12) 0.0406(12) 0.0049(10) 0.0052(9) -0.0013(10)
C8 0.0232(8) 0.0252(9) 0.0193(8) -0.0022(6) 0.0006(6) -0.0068(7)
C10 0.0229(8) 0.0259(9) 0.0188(8) -0.0033(6) -0.0008(6) -0.0074(7)
C14 0.0197(8) 0.0284(9) 0.0202(8) -0.0043(7) 0.0018(6) -0.0069(7)
C17 0.0298(10) 0.0428(12) 0.0372(11) -0.0154(9) 0.0101(8) -0.0171(9)
C19 0.0293(10) 0.0458(12) 0.0424(12) -0.0143(10) 0.0121(9) -0.0168(9)
C20 0.0196(8) 0.0251(8) 0.0209(8) -0.0031(6) -0.0005(6) -0.0074(7)
C22 0.0197(8) 0.0254(9) 0.0212(8) -0.0042(7) 0.0020(6) -0.0047(7)
C24 0.0223(8) 0.0242(8) 0.0238(8) -0.0048(7) 0.0009(7) -0.0068(7)
C25 0.0400(12) 0.0465(13) 0.0475(13) -0.0121(10) 0.0226(10) -0.0179(10)
C26 0.0197(8) 0.0251(9) 0.0225(8) -0.0052(7) 0.0010(6) -0.0068(7)
C29 0.0278(15) 0.0430(19) 0.0375(18) 0.0024(14) -0.0011(13) -0.0155(13)
C29A 0.025(4) 0.048(5) 0.044(5) 0.018(4) -0.005(4) -0.018(4)
C31 0.0270(15) 0.058(2) 0.0387(19) 0.0079(16) -0.0077(13) -0.0181(15)
C31A 0.027(4) 0.055(6) 0.045(5) 0.002(5) -0.003(4) -0.018(4)
C32 0.0190(8) 0.0313(9) 0.0229(8) -0.0082(7) 0.0029(6) -0.0109(7)
C33 0.041(2) 0.057(2) 0.081(3) 0.024(2) -0.017(2) -0.0183(17)
C33A 0.043(6) 0.102(11) 0.104(11) 0.067(9) -0.033(7) -0.046(7)
C36 0.0266(9) 0.0336(10) 0.0274(9) -0.0077(8) 0.0025(7) -0.0141(8)
C37 0.0299(10) 0.0427(12) 0.0344(10) -0.0087(9) 0.0096(8) -0.0176(9)
C41 0.0212(9) 0.0475(13) 0.0460(12) -0.0140(10) 0.0009(8) -0.0070(9)
C43 0.0235(19) 0.037(2) 0.040(4) -0.004(2) 0.0052(19) -0.0072(18)
C43A 0.026(5) 0.036(6) 0.016(5) -0.006(5) 0.007(4) -0.003(4)
C45 0.0299(11) 0.0550(14) 0.0418(12) -0.0176(10) 0.0126(9) -0.0203(10)
C46 0.0251(9) 0.0308(9) 0.0225(8) -0.0052(7) 0.0026(7) -0.0085(7)
C47 0.0265(10) 0.0553(14) 0.0450(12) -0.0228(11) 0.0098(9) -0.0164(10)
C52 0.0263(9) 0.0301(9) 0.0265(9) -0.0059(7) 0.0017(7) -0.0109(7)
C55 0.0369(12) 0.0415(13) 0.0572(15) -0.0054(11) 0.0227(11) -0.0023(10)
C56 0.0199(8) 0.0292(9) 0.0233(8) -0.0062(7) 0.0043(6) -0.0097(7)
C57 0.0519(15) 0.0425(14) 0.0605(16) 0.0083(12) 0.0285(13) 0.0004(11)
C58 0.0218(8) 0.0270(9) 0.0288(9) -0.0054(7) 0.0018(7) -0.0070(7)
C59 0.0614(17) 0.0454(14) 0.0631(17) 0.0064(12) 0.0357(14) -0.0100(12)
C60 0.0210(8) 0.0249(9) 0.0219(8) -0.0052(7) -0.0005(6) -0.0048(7)
C61 0.0500(16) 0.094(2) 0.0670(19) 0.0224(17) -0.0092(14) -0.0501(17)
C63 0.074(2) 0.0513(17) 0.087(2) 0.0254(16) 0.0494(19) 0.0111(15)
C64 0.0311(10) 0.0283(9) 0.0232(9) -0.0083(7) 0.0021(7) -0.0049(8)
C66 0.0215(8) 0.0289(9) 0.0238(8) -0.0089(7) 0.0069(7) -0.0098(7)
C72 0.0199(8) 0.0296(9) 0.0231(8) -0.0067(7) 0.0033(6) -0.0078(7)
C74 0.0246(9) 0.0304(9) 0.0213(8) -0.0053(7) 0.0033(7) -0.0076(7)
C76 0.0238(9) 0.0303(9) 0.0242(9) -0.0079(7) 0.0029(7) -0.0059(7)
C77 0.0273(10) 0.0351(10) 0.0326(10) -0.0081(8) 0.0104(8) -0.0095(8)
C80 0.0293(10) 0.0343(10) 0.0248(9) -0.0078(8) 0.0075(7) -0.0085(8)
C82 0.0274(9) 0.0333(10) 0.0262(9) -0.0065(7) 0.0009(7) -0.0116(8)
C83 0.039(2) 0.038(2) 0.036(3) -0.004(2) 0.010(2) -0.0127(18)
C83A 0.020(4) 0.027(4) 0.018(4) -0.001(3) 0.009(3) -0.011(3)
C86 0.0229(9) 0.0305(9) 0.0267(9) -0.0069(7) 0.0037(7) -0.0097(7)
C89 0.0293(10) 0.0357(11) 0.0355(11) 0.0014(8) 0.0015(8) -0.0092(8)
C90 0.0342(10) 0.0340(10) 0.0264(9) -0.0125(8) 0.0044(8) -0.0120(8)
C91 0.0359(11) 0.0416(12) 0.0381(11) 0.0057(9) -0.0024(9) -0.0085(9)
C92 0.0218(9) 0.0336(10) 0.0248(9) -0.0074(7) 0.0025(7) -0.0070(7)
C93 0.0261(10) 0.0523(13) 0.0402(11) -0.0238(10) 0.0090(8) -0.0142(9)
C94 0.0253(9) 0.0327(10) 0.0277(9) -0.0048(7) 0.0016(7) -0.0110(8)
C96 0.0345(10) 0.0352(10) 0.0287(9) -0.0099(8) 0.0008(8) -0.0139(8)
C99 0.0387(12) 0.0361(11) 0.0463(13) -0.0021(10) 0.0204(10) -0.0068(9)
C100 0.0362(11) 0.0338(10) 0.0298(10) -0.0031(8) 0.0109(8) -0.0134(9)
C102 0.0212(9) 0.0381(11) 0.0369(10) -0.0043(8) 0.0028(8) -0.0078(8)
C103 0.0348(11) 0.0591(15) 0.0415(12) 0.0084(11) -0.0008(9) -0.0271(11)
C104 0.0235(9) 0.0362(10) 0.0307(10) -0.0086(8) -0.0027(7) -0.0079(8)
C106 0.0220(9) 0.0335(10) 0.0361(10) -0.0027(8) 0.0016(8) -0.0090(8)
C107 0.0350(12) 0.0625(16) 0.0551(15) -0.0029(12) 0.0164(11) -0.0218(11)
C108 0.0230(9) 0.0362(10) 0.0367(10) -0.0026(8) 0.0019(8) -0.0115(8)
C109 0.0382(12) 0.0480(14) 0.0435(13) 0.0069(10) -0.0054(10) -0.0059(10)
C112 0.0334(10) 0.0349(10) 0.0275(9) -0.0080(8) 0.0015(8) -0.0146(8)
C113 0.0454(13) 0.0560(15) 0.0511(14) -0.0270(12) 0.0103(11) -0.0292(12)
C114 0.0292(10) 0.0325(10) 0.0261(9) -0.0065(8) 0.0052(7) -0.0078(8)
C120 0.0285(10) 0.0386(11) 0.0329(10) -0.0071(8) 0.0005(8) -0.0166(8)
C121 0.0534(16) 0.0624(18) 0.075(2) -0.0167(15) 0.0408(15) -0.0201(14)
C125 0.0374(14) 0.093(2) 0.074(2) -0.0221(18) 0.0269(14) -0.0304(15)
C126 0.0380(11) 0.0439(12) 0.0300(10) -0.0076(9) 0.0111(8) -0.0205(9)
C131 0.0313(19) 0.049(3) 0.092(4) 0.022(2) -0.007(2) -0.0050(18)
C133 0.114(3) 0.063(2) 0.123(3) 0.046(2) 0.073(3) 0.036(2)
C136 0.0266(9) 0.0338(10) 0.0310(10) -0.0058(8) 0.0087(8) -0.0064(8)
C138 0.048(7) 0.072(10) 0.062(8) 0.030(7) -0.015(6) -0.025(7)

loop_
_atom_type_symbol
_atom_type_description
_atom_type_scat_dispersion_real
_atom_type_scat_dispersion_imag
_atom_type_scat_source
C C 0.0137 0.0067 'International Tables Vol C Tables 4.2.6.8 and 6.1.1.4'
H H 0.0000 0.0000 'International Tables Vol C Tables 4.2.6.8 and 6.1.1.4'
B B 0.0070 0.0029 'International Tables Vol C Tables 4.2.6.8 and 6.1.1.4'
N N 0.0241 0.0134 'International Tables Vol C Tables 4.2.6.8 and 6.1.1.4'
O O 0.0389 0.0241 'International Tables Vol C Tables 4.2.6.8 and 6.1.1.4'

loop_
_geom_angle_atom_site_label_1
_geom_angle_atom_site_label_2
_geom_angle_atom_site_label_3
_geom_angle
_geom_angle_site_symmetry_1
_geom_angle_site_symmetry_3
_geom_angle_publ_flag
C9 O1 C98 121.81(15) . . ?
C18 N1 C40 123.76(15) . . ?
C18 N1 C54 118.60(15) . . ?
C40 N1 C54 117.63(15) . . ?
C4 C1 B2 118.70(16) . . ?
C38 C1 B2 125.61(16) . . ?
C38 C1 C4 115.69(16) . . ?
C11A C1A C1B 119.9(13) . . ?
C11A C1A C65A 115.8(11) . . ?
C65A C1A C1B 123.1(13) . . ?
C1A C1B H1BA 109.5 . . ?
C1A C1B H1BB 109.5 . . ?
C1A C1B H1BC 109.5 . . ?
H1BA C1B H1BB 109.5 . . ?
H1BA C1B H1BC 109.5 . . ?
H1BB C1B H1BC 109.5 . . ?
H1CA C1C H1CB 109.5 . . ?
H1CA C1C H1CC 109.5 . . ?
H1CB C1C H1CC 109.5 . . ?
C2A C1C H1CA 109.5 . . ?
C2A C1C H1CB 109.5 . . ?
C2A C1C H1CC 109.5 . . ?
C16 B1 C62 131.48(17) . . ?
C42 B1 C16 114.42(16) . . ?
C42 B1 C62 114.08(16) . . ?
C30 O2 C68 121.87(15) . . ?
C4 N2 C28 117.69(14) . . ?
C6 N2 C4 123.82(15) . . ?
C6 N2 C28 118.48(14) . . ?
C65 C2 C124 118.4(4) . . ?
C65 C2 C135 120.3(4) . . ?
C124 C2 C135 121.3(4) . . ?
C65A C2A C1C 119.0(6) . . ?
C65A C2A C137 118.9(7) . . ?
C137 C2A C1C 122.0(7) . . ?
C1 B2 C44 131.02(16) . . ?
C34 B2 C1 114.97(16) . . ?
C34 B2 C44 114.01(16) . . ?
N2 C4 C1 121.30(16) . . ?
C12 C4 C1 120.57(16) . . ?
C12 C4 N2 118.13(16) . . ?
C23 C5 H5 118.9 . . ?
C23 C5 C70 122.22(19) . . ?
C70 C5 H5 118.9 . . ?
N2 C6 C34 118.77(15) . . ?
N2 C6 C48 120.62(16) . . ?
C48 C6 C34 120.60(16) . . ?
O1 C9 C42 121.12(17) . . ?
O1 C9 C122 115.29(17) . . ?
C122 C9 C42 123.59(18) . . ?
C53 C11 H11 118.3 . . ?
C105 C11 H11 118.3 . . ?
C105 C11 C53 123.3(6) . . ?
C1A C11A H11A 119.6 . . ?
C1A C11A C53A 120.8(13) . . ?
C53A C11A H11A 119.6 . . ?
C4 C12 H12 119.4 . . ?
C4 C12 C18 121.22(16) . . ?
C18 C12 H12 119.4 . . ?
H13A C13 H13B 109.5 . . ?
H13A C13 H13C 109.5 . . ?
H13B C13 H13C 109.5 . . ?
C110 C13 H13A 109.5 . . ?
C110 C13 H13B 109.5 . . ?
C110 C13 H13C 109.5 . . ?
H15A C15 H15B 109.5 . . ?
H15A C15 H15C 109.5 . . ?
H15B C15 H15C 109.5 . . ?
C95 C15 H15A 109.5 . . ?
C95 C15 H15B 109.5 . . ?
C95 C15 H15C 109.5 . . ?
C18 C16 B1 118.91(16) . . ?
C38 C16 B1 125.71(16) . . ?
C38 C16 C18 115.30(16) . . ?
N1 C18 C12 117.85(16) . . ?
N1 C18 C16 121.30(16) . . ?
C12 C18 C16 120.85(16) . . ?
C39 C21 C117 120.2(2) . . ?
C85 C21 C39 118.66(19) . . ?
C85 C21 C117 121.1(2) . . ?
C5 C23 C123 120.4(2) . . ?
C81 C23 C5 118.02(19) . . ?
C81 C23 C123 121.6(2) . . ?
C115 C27 C129 119.5(2) . . ?
C118 C27 C115 119.1(2) . . ?
C118 C27 C129 121.4(2) . . ?
C70 C28 N2 118.33(17) . . ?
C110 C28 N2 119.87(16) . . ?
C110 C28 C70 121.76(17) . . ?
O2 C30 C34 121.33(16) . . ?
O2 C30 C84 115.52(16) . . ?
C84 C30 C34 123.11(17) . . ?
C6 C34 B2 122.04(16) . . ?
C30 C34 B2 121.01(16) . . ?
C30 C34 C6 116.93(16) . . ?
H35A C35 H35B 109.5 . . ?
H35A C35 H35C 109.5 . . ?
H35B C35 H35C 109.5 . . ?
C50 C35 H35A 109.5 . . ?
C50 C35 H35B 109.5 . . ?
C50 C35 H35C 109.5 . . ?
C1 C38 H38 116.9 . . ?
C16 C38 C1 126.15(16) . . ?
C16 C38 H38 116.9 . . ?
C21 C39 H39 119.2 . . ?
C21 C39 C75 121.59(19) . . ?
C75 C39 H39 119.2 . . ?
N1 C40 C42 118.77(16) . . ?
C78 C40 N1 120.52(16) . . ?
C78 C40 C42 120.71(17) . . ?
C9 C42 B1 121.21(17) . . ?
C9 C42 C40 116.42(17) . . ?
C40 C42 B1 122.37(16) . . ?
C68 C44 B2 117.71(16) . . ?
C68 C44 C73 114.79(17) . . ?
C73 C44 B2 127.50(17) . . ?
C6 C48 H48 119.9 . . ?
C50 C48 C6 120.25(17) . . ?
C50 C48 H48 119.9 . . ?
C95 C49 H49 118.9 . . ?
C97 C49 H49 118.9 . . ?
C97 C49 C95 122.2(2) . . ?
C48 C50 C35 120.37(17) . . ?
C48 C50 C84 120.19(17) . . ?
C84 C50 C35 119.40(17) . . ?
H51A C51 H51B 109.5 . . ?
H51A C51 H51C 109.5 . . ?
H51B C51 H51C 109.5 . . ?
C70 C51 H51A 109.5 . . ?
C70 C51 H51B 109.5 . . ?
C70 C51 H51C 109.5 . . ?
C11 C53 C67 120.9(6) . . ?
C124 C53 C11 116.7(8) . . ?
C124 C53 C67 122.0(6) . . ?
C11A C53A C67A 121.1(11) . . ?
C137 C53A C11A 116.2(15) . . ?
C137 C53A C67A 120.7(11) . . ?
C75 C54 N1 119.75(17) . . ?
C128 C54 N1 118.32(17) . . ?
C128 C54 C75 121.93(17) . . ?
C98 C62 B1 117.57(17) . . ?
C98 C62 C134 114.40(17) . . ?
C134 C62 B1 128.00(17) . . ?
C2 C65 H65 118.5 . . ?
C105 C65 C2 122.9(4) . . ?
C105 C65 H65 118.5 . . ?
C1A C65A C2A 122.3(8) . . ?
C1A C65A H65A 118.8 . . ?
C2A C65A H65A 118.8 . . ?
C53 C67 H67A 109.5 . . ?
C53 C67 H67B 109.5 . . ?
C53 C67 H67C 109.5 . . ?
H67A C67 H67B 109.5 . . ?
H67A C67 H67C 109.5 . . ?
H67B C67 H67C 109.5 . . ?
C53A C67A H67D 109.5 . . ?
C53A C67A H67E 109.5 . . ?
C53A C67A H67F 109.5 . . ?
H67D C67A H67E 109.5 . . ?
H67D C67A H67F 109.5 . . ?
H67E C67A H67F 109.5 . . ?
O2 C68 C44 123.77(16) . . ?
O2 C68 C88 113.02(16) . . ?
C44 C68 C88 123.21(17) . . ?
C98 C69 H69 119.8 . . ?
C116 C69 H69 119.8 . . ?
C116 C69 C98 120.49(19) . . ?
C5 C70 C28 117.66(19) . . ?
C5 C70 C51 121.53(19) . . ?
C28 C70 C51 120.81(18) . . ?
C116 C71 H71 119.6 . . ?
C134 C71 H71 119.6 . . ?
C134 C71 C116 120.80(19) . . ?
C44 C73 H73 118.5 . . ?
C79 C73 C44 122.91(19) . . ?
C79 C73 H73 118.5 . . ?
C39 C75 C54 118.16(18) . . ?
C39 C75 C111 120.85(19) . . ?
C54 C75 C111 120.97(18) . . ?
C40 C78 H78 119.7 . . ?
C132 C78 C40 120.53(18) . . ?
C132 C78 H78 119.7 . . ?
C73 C79 H79 119.9 . . ?
C73 C79 C130 120.25(19) . . ?
C130 C79 H79 119.9 . . ?
C23 C81 H81 118.8 . . ?
C23 C81 C110 122.4(2) . . ?
C110 C81 H81 118.8 . . ?
C30 C84 C50 118.88(17) . . ?
C30 C84 H84 120.6 . . ?
C50 C84 H84 120.6 . . ?
C21 C85 H85 119.0 . . ?
C21 C85 C128 122.0(2) . . ?
C128 C85 H85 119.0 . . ?
H87A C87 H87B 109.5 . . ?
H87A C87 H87C 109.5 . . ?
H87B C87 H87C 109.5 . . ?
C128 C87 H87A 109.5 . . ?
C128 C87 H87B 109.5 . . ?
C128 C87 H87C 109.5 . . ?
C68 C88 H88 120.1 . . ?
C130 C88 C68 119.83(18) . . ?
C130 C88 H88 120.1 . . ?
C49 C95 C15 119.9(2) . . ?
C49 C95 C118 118.7(2) . . ?
C118 C95 C15 121.4(2) . . ?
C49 C97 C119 120.9(2) . . ?
C115 C97 C49 118.4(2) . . ?
C115 C97 C119 120.7(2) . . ?
O1 C98 C62 123.99(17) . . ?
O1 C98 C69 112.47(17) . . ?
C62 C98 C69 123.51(18) . . ?
H10A C101 H10B 109.5 . . ?
H10A C101 H10C 109.5 . . ?
H10B C101 H10C 109.5 . . ?
C132 C101 H10A 109.5 . . ?
C132 C101 H10B 109.5 . . ?
C132 C101 H10C 109.5 . . ?
C11 C105 C65 116.1(5) . . ?
C11 C105 C127 121.7(6) . . ?
C65 C105 C127 121.6(6) . . ?
C28 C110 C13 121.20(18) . . ?
C81 C110 C13 120.9(2) . . ?
C81 C110 C28 117.94(19) . . ?
C75 C111 H11B 109.5 . . ?
C75 C111 H11C 109.5 . . ?
C75 C111 H11D 109.5 . . ?
H11B C111 H11C 109.5 . . ?
H11B C111 H11D 109.5 . . ?
H11C C111 H11D 109.5 . . ?
C27 C115 H115 119.3 . . ?
C97 C115 C27 121.4(2) . . ?
C97 C115 H115 119.3 . . ?
C69 C116 C71 117.88(18) . . ?
C69 C116 C124 121.4(10) . . ?
C69 C116 C137 117(2) . . ?
C71 C116 C124 120.7(10) . . ?
C71 C116 C137 125(2) . . ?
C21 C117 H11E 109.5 . . ?
C21 C117 H11F 109.5 . . ?
C21 C117 H11G 109.5 . . ?
H11E C117 H11F 109.5 . . ?
H11E C117 H11G 109.5 . . ?
H11F C117 H11G 109.5 . . ?
C27 C118 C95 120.17(19) . . ?
C27 C118 C130 119.50(19) . . ?
C95 C118 C130 120.33(19) . . ?
C97 C119 H11H 109.5 . . ?
C97 C119 H11I 109.5 . . ?
C97 C119 H11J 109.5 . . ?
H11H C119 H11I 109.5 . . ?
H11H C119 H11J 109.5 . . ?
H11I C119 H11J 109.5 . . ?
C9 C122 H122 120.7 . . ?
C9 C122 C132 118.65(18) . . ?
C132 C122 H122 120.7 . . ?
C23 C123 H12A 109.5 . . ?
C23 C123 H12B 109.5 . . ?
C23 C123 H12C 109.5 . . ?
H12A C123 H12B 109.5 . . ?
H12A C123 H12C 109.5 . . ?
H12B C123 H12C 109.5 . . ?
C2 C124 C116 120.2(6) . . ?
C53 C124 C2 119.9(6) . . ?
C53 C124 C116 119.9(8) . . ?
C105 C127 H12D 109.5 . . ?
C105 C127 H12E 109.5 . . ?
C105 C127 H12F 109.5 . . ?
H12D C127 H12E 109.5 . . ?
H12D C127 H12F 109.5 . . ?
H12E C127 H12F 109.5 . . ?
C54 C128 C85 117.57(18) . . ?
C54 C128 C87 120.97(17) . . ?
C85 C128 C87 121.42(19) . . ?
C27 C129 H12G 109.5 . . ?
C27 C129 H12H 109.5 . . ?
C27 C129 H12I 109.5 . . ?
H12G C129 H12H 109.5 . . ?
H12G C129 H12I 109.5 . . ?
H12H C129 H12I 109.5 . . ?
C79 C130 C118 120.14(18) . . ?
C88 C130 C79 118.85(18) . . ?
C88 C130 C118 121.01(18) . . ?
C78 C132 C101 120.37(18) . . ?
C78 C132 C122 120.06(18) . . ?
C122 C132 C101 119.56(18) . . ?
C62 C134 H134 118.5 . . ?
C71 C134 C62 122.91(19) . . ?
C71 C134 H134 118.5 . . ?
C2 C135 H13D 109.5 . . ?
C2 C135 H13E 109.5 . . ?
C2 C135 H13F 109.5 . . ?
H13D C135 H13E 109.5 . . ?
H13D C135 H13F 109.5 . . ?
H13E C135 H13F 109.5 . . ?
C2A C137 C116 118.8(11) . . ?
C53A C137 C2A 119.0(9) . . ?
C53A C137 C116 122.1(10) . . ?
C74 O3 C46 122.03(15) . . ?
C10 N3 C20 123.21(15) . . ?
C10 N3 C32 118.74(15) . . ?
C20 N3 C32 117.99(14) . . ?
H3A C3 H3B 109.5 . . ?
H3A C3 H3C 109.5 . . ?
H3B C3 H3C 109.5 . . ?
C64 C3 H3A 109.5 . . ?
C64 C3 H3B 109.5 . . ?
C64 C3 H3C 109.5 . . ?
C8 B3 C14 114.88(16) . . ?
C8 B3 C92 114.40(16) . . ?
C14 B3 C92 130.71(17) . . ?
C52 O4 C94 122.32(15) . . ?
C22 N4 C60 123.53(15) . . ?
C22 N4 C66 118.72(15) . . ?
C60 N4 C66 117.64(15) . . ?
C24 B4 C26 114.14(16) . . ?
C24 B4 C58 114.43(16) . . ?
C26 B4 C58 131.41(17) . . ?
H7A C7 H7B 109.5 . . ?
H7A C7 H7C 109.5 . . ?
H7B C7 H7C 109.5 . . ?
C114 C7 H7A 109.5 . . ?
C114 C7 H7B 109.5 . . ?
C114 C7 H7C 109.5 . . ?
C10 C8 B3 121.73(16) . . ?
C74 C8 B3 120.89(16) . . ?
C74 C8 C10 117.33(16) . . ?
N3 C10 C8 119.68(16) . . ?
N3 C10 C36 120.32(16) . . ?
C36 C10 C8 119.99(17) . . ?
C20 C14 B3 118.60(16) . . ?
C56 C14 B3 125.54(16) . . ?
C56 C14 C20 115.83(16) . . ?
C19 C17 H17 118.6 . . ?
C19 C17 C58 122.9(2) . . ?
C58 C17 H17 118.6 . . ?
C17 C19 H19 119.7 . . ?
C17 C19 C106 120.7(2) . . ?
C106 C19 H19 119.7 . . ?
N3 C20 C14 121.64(16) . . ?
C72 C20 N3 117.96(16) . . ?
C72 C20 C14 120.38(16) . . ?
N4 C22 C26 121.51(16) . . ?
N4 C22 C72 117.91(15) . . ?
C72 C22 C26 120.58(16) . . ?
C52 C24 B4 121.02(16) . . ?
C52 C24 C60 116.59(17) . . ?
C60 C24 B4 122.39(16) . . ?
C55 C25 C59 117.6(2) . . ?
C55 C25 C121 121.1(2) . . ?
C59 C25 C121 121.3(2) . . ?
C22 C26 B4 119.00(16) . . ?
C56 C26 B4 125.47(16) . . ?
C56 C26 C22 115.42(16) . . ?
C31 C29 C33 120.2(3) . . ?
C31 C29 C108 118.6(3) . . ?
C108 C29 C33 121.2(3) . . ?
C31A C29A C33A 118.9(8) . . ?
C31A C29A C108 119.2(7) . . ?
C108 C29A C33A 121.4(8) . . ?
C29 C31 H31 119.2 . . ?
C29 C31 C103 121.6(3) . . ?
C103 C31 H31 119.2 . . ?
C29A C31A H31A 120.4 . . ?
C29A C31A C103 119.2(8) . . ?
C103 C31A H31A 120.4 . . ?
C82 C32 N3 118.72(16) . . ?
C82 C32 C104 121.62(17) . . ?
C104 C32 N3 119.65(16) . . ?
C29 C33 H33A 109.5 . . ?
C29 C33 H33B 109.5 . . ?
C29 C33 H33C 109.5 . . ?
H33A C33 H33B 109.5 . . ?
H33A C33 H33C 109.5 . . ?
H33B C33 H33C 109.5 . . ?
C29A C33A H33D 109.5 . . ?
C29A C33A H33E 109.5 . . ?
C29A C33A H33F 109.5 . . ?
H33D C33A H33E 109.5 . . ?
H33D C33A H33F 109.5 . . ?
H33E C33A H33F 109.5 . . ?
C10 C36 H36 119.9 . . ?
C112 C36 C10 120.27(18) . . ?
C112 C36 H36 119.9 . . ?
C100 C37 C102 118.35(18) . . ?
C100 C37 C107 120.6(2) . . ?
C102 C37 C107 121.0(2) . . ?
C45 C41 H41 119.0 . . ?
C45 C41 C104 122.1(2) . . ?
C104 C41 H41 119.0 . . ?
C83 C43 C131 118.7(5) . . ?
C108 C43 C83 118.7(5) . . ?
C108 C43 C131 122.5(4) . . ?
C83A C43A C108 122.1(12) . . ?
C83A C43A C138 120.2(12) . . ?
C108 C43A C138 117.6(11) . . ?
C41 C45 C125 121.6(2) . . ?
C41 C45 C126 118.17(19) . . ?
C126 C45 C125 120.3(2) . . ?
O3 C46 C80 113.39(17) . . ?
O3 C46 C92 123.55(17) . . ?
C80 C46 C92 123.06(18) . . ?
C93 C47 H47 119.9 . . ?
C93 C47 C136 120.1(2) . . ?
C136 C47 H47 119.9 . . ?
O4 C52 C24 120.76(17) . . ?
O4 C52 C96 115.77(17) . . ?
C96 C52 C24 123.47(18) . . ?
C25 C55 H55 118.8 . . ?
C25 C55 C99 122.3(2) . . ?
C99 C55 H55 118.8 . . ?
C14 C56 H56 116.8 . . ?
C26 C56 C14 126.33(16) . . ?
C26 C56 H56 116.8 . . ?
C59 C57 C133 119.8(2) . . ?
C77 C57 C59 119.0(2) . . ?
C77 C57 C133 121.1(2) . . ?
C17 C58 B4 128.15(18) . . ?
C94 C58 B4 117.32(17) . . ?
C94 C58 C17 114.45(17) . . ?
C25 C59 C57 121.9(2) . . ?
C25 C59 H59 119.0 . . ?
C57 C59 H59 119.0 . . ?
N4 C60 C24 119.04(16) . . ?
N4 C60 C76 120.45(16) . . ?
C76 C60 C24 120.51(17) . . ?
H61A C61 H61B 109.5 . . ?
H61A C61 H61C 109.5 . . ?
H61B C61 H61C 109.5 . . ?
C103 C61 H61A 109.5 . . ?
C103 C61 H61B 109.5 . . ?
C103 C61 H61C 109.5 . . ?
H63A C63 H63B 109.5 . . ?
H63A C63 H63C 109.5 . . ?
H63B C63 H63C 109.5 . . ?
C99 C63 H63A 109.5 . . ?
C99 C63 H63B 109.5 . . ?
C99 C63 H63C 109.5 . . ?
C76 C64 C3 119.80(18) . . ?
C96 C64 C3 119.93(18) . . ?
C96 C64 C76 120.27(17) . . ?
C86 C66 N4 118.54(16) . . ?
C86 C66 C114 122.37(17) . . ?
C114 C66 N4 119.07(17) . . ?
C20 C72 C22 121.23(16) . . ?
C20 C72 H72 119.4 . . ?
C22 C72 H72 119.4 . . ?
O3 C74 C8 121.12(17) . . ?
O3 C74 C90 115.60(16) . . ?
C90 C74 C8 123.28(17) . . ?
C60 C76 H76 119.9 . . ?
C64 C76 C60 120.23(17) . . ?
C64 C76 H76 119.9 . . ?
C57 C77 C99 120.10(19) . . ?
C57 C77 C136 119.6(2) . . ?
C99 C77 C136 120.33(19) . . ?
C46 C80 H80 120.0 . . ?
C136 C80 C46 120.09(18) . . ?
C136 C80 H80 120.0 . . ?
C32 C82 C91 120.84(17) . . ?
C126 C82 C32 118.35(19) . . ?
C126 C82 C91 120.81(19) . . ?
C43 C83 H83 118.3 . . ?
C103 C83 C43 123.5(6) . . ?
C103 C83 H83 118.3 . . ?
C43A C83A H83A 120.4 . . ?
C103 C83A C43A 119.2(14) . . ?
C103 C83A H83A 120.4 . . ?
C66 C86 C89 121.35(17) . . ?
C66 C86 C102 117.55(17) . . ?
C102 C86 C89 121.06(18) . . ?
C86 C89 H89A 109.5 . . ?
C86 C89 H89B 109.5 . . ?
C86 C89 H89C 109.5 . . ?
H89A C89 H89B 109.5 . . ?
H89A C89 H89C 109.5 . . ?
H89B C89 H89C 109.5 . . ?
C74 C90 H90 120.7 . . ?
C74 C90 C112 118.55(18) . . ?
C112 C90 H90 120.7 . . ?
C82 C91 H91A 109.5 . . ?
C82 C91 H91B 109.5 . . ?
C82 C91 H91C 109.5 . . ?
H91A C91 H91B 109.5 . . ?
H91A C91 H91C 109.5 . . ?
H91B C91 H91C 109.5 . . ?
C46 C92 B3 117.46(17) . . ?
C46 C92 C93 114.81(17) . . ?
C93 C92 B3 127.73(18) . . ?
C47 C93 C92 122.9(2) . . ?
C47 C93 H93 118.5 . . ?
C92 C93 H93 118.5 . . ?
O4 C94 C58 123.86(17) . . ?
O4 C94 C120 112.75(17) . . ?
C120 C94 C58 123.38(18) . . ?
C52 C96 C64 118.89(18) . . ?
C52 C96 H96 120.6 . . ?
C64 C96 H96 120.6 . . ?
C55 C99 C63 119.9(2) . . ?
C77 C99 C55 118.9(2) . . ?
C77 C99 C63 121.2(2) . . ?
C37 C100 H100 119.1 . . ?
C37 C100 C114 121.84(19) . . ?
C114 C100 H100 119.1 . . ?
C37 C102 C86 121.93(19) . . ?
C37 C102 H102 119.0 . . ?
C86 C102 H102 119.0 . . ?
C31 C103 C61 121.2(2) . . ?
C31A C103 C61 118.2(4) . . ?
C83 C103 C31 116.9(4) . . ?
C83 C103 C61 121.8(4) . . ?
C83A C103 C31A 117.8(8) . . ?
C83A C103 C61 119.9(7) . . ?
C32 C104 C109 121.41(18) . . ?
C41 C104 C32 117.89(19) . . ?
C41 C104 C109 120.69(19) . . ?
C19 C106 C108 122.35(19) . . ?
C120 C106 C19 118.11(18) . . ?
C120 C106 C108 119.53(19) . . ?
C37 C107 H10D 109.5 . . ?
C37 C107 H10E 109.5 . . ?
C37 C107 H10F 109.5 . . ?
H10D C107 H10E 109.5 . . ?
H10D C107 H10F 109.5 . . ?
H10E C107 H10F 109.5 . . ?
C29 C108 C106 119.6(2) . . ?
C29A C108 C106 117.9(4) . . ?
C43 C108 C29 120.0(3) . . ?
C43 C108 C106 120.3(3) . . ?
C43A C108 C29A 116.9(8) . . ?
C43A C108 C106 122.8(6) . . ?
C104 C109 H10G 109.5 . . ?
C104 C109 H10H 109.5 . . ?
C104 C109 H10I 109.5 . . ?
H10G C109 H10H 109.5 . . ?
H10G C109 H10I 109.5 . . ?
H10H C109 H10I 109.5 . . ?
C36 C112 C113 119.80(19) . . ?
C90 C112 C36 120.58(18) . . ?
C90 C112 C113 119.62(19) . . ?
C112 C113 H11K 109.5 . . ?
C112 C113 H11L 109.5 . . ?
C112 C113 H11M 109.5 . . ?
H11K C113 H11L 109.5 . . ?
H11K C113 H11M 109.5 . . ?
H11L C113 H11M 109.5 . . ?
C66 C114 C7 121.07(18) . . ?
C66 C114 C100 117.91(18) . . ?
C100 C114 C7 121.01(19) . . ?
C94 C120 H120 119.8 . . ?
C106 C120 C94 120.48(19) . . ?
C106 C120 H120 119.8 . . ?
C25 C121 H12J 109.5 . . ?
C25 C121 H12K 109.5 . . ?
C25 C121 H12L 109.5 . . ?
H12J C121 H12K 109.5 . . ?
H12J C121 H12L 109.5 . . ?
H12K C121 H12L 109.5 . . ?
C45 C125 H12M 109.5 . . ?
C45 C125 H12N 109.5 . . ?
C45 C125 H12O 109.5 . . ?
H12M C125 H12N 109.5 . . ?
H12M C125 H12O 109.5 . . ?
H12N C125 H12O 109.5 . . ?
C45 C126 H126 119.1 . . ?
C82 C126 C45 121.9(2) . . ?
C82 C126 H126 119.1 . . ?
C43 C131 H13G 109.5 . . ?
C43 C131 H13H 109.5 . . ?
C43 C131 H13I 109.5 . . ?
H13G C131 H13H 109.5 . . ?
H13G C131 H13I 109.5 . . ?
H13H C131 H13I 109.5 . . ?
C57 C133 H13J 109.5 . . ?
C57 C133 H13K 109.5 . . ?
C57 C133 H13L 109.5 . . ?
H13J C133 H13K 109.5 . . ?
H13J C133 H13L 109.5 . . ?
H13K C133 H13L 109.5 . . ?
C47 C136 C77 120.54(19) . . ?
C80 C136 C47 118.79(18) . . ?
C80 C136 C77 120.65(18) . . ?
C43A C138 H13M 109.5 . . ?
C43A C138 H13N 109.5 . . ?
C43A C138 H13O 109.5 . . ?
H13M C138 H13N 109.5 . . ?
H13M C138 H13O 109.5 . . ?
H13N C138 H13O 109.5 . . ?

loop_
_geom_bond_atom_site_label_1
_geom_bond_atom_site_label_2
_geom_bond_distance
_geom_bond_site_symmetry_2
_geom_bond_publ_flag
O1 C9 1.373(2) . ?
O1 C98 1.378(2) . ?
N1 C18 1.391(2) . ?
N1 C40 1.401(2) . ?
N1 C54 1.445(2) . ?
C1 B2 1.525(3) . ?
C1 C4 1.429(2) . ?
C1 C38 1.402(2) . ?
C1A C1B 1.519(12) . ?
C1A C11A 1.355(12) . ?
C1A C65A 1.379(12) . ?
C1B H1BA 0.9800 . ?
C1B H1BB 0.9800 . ?
C1B H1BC 0.9800 . ?
C1C H1CA 0.9800 . ?
C1C H1CB 0.9800 . ?
C1C H1CC 0.9800 . ?
C1C C2A 1.512(9) . ?
B1 C16 1.539(3) . ?
B1 C42 1.512(3) . ?
B1 C62 1.559(3) . ?
O2 C30 1.370(2) . ?
O2 C68 1.379(2) . ?
N2 C4 1.400(2) . ?
N2 C6 1.394(2) . ?
N2 C28 1.449(2) . ?
C2 C65 1.391(5) . ?
C2 C124 1.409(11) . ?
C2 C135 1.500(5) . ?
C2A C65A 1.387(8) . ?
C2A C137 1.411(15) . ?
B2 C34 1.517(3) . ?
B2 C44 1.552(3) . ?
C4 C12 1.392(2) . ?
C5 H5 0.9500 . ?
C5 C23 1.388(3) . ?
C5 C70 1.391(3) . ?
C6 C34 1.416(2) . ?
C6 C48 1.403(2) . ?
C9 C42 1.400(3) . ?
C9 C122 1.382(3) . ?
C11 H11 0.9500 . ?
C11 C53 1.422(8) . ?
C11 C105 1.351(7) . ?
C11A H11A 0.9500 . ?
C11A C53A 1.420(13) . ?
C12 H12 0.9500 . ?
C12 C18 1.398(2) . ?
C13 H13A 0.9800 . ?
C13 H13B 0.9800 . ?
C13 H13C 0.9800 . ?
C13 C110 1.505(3) . ?
C15 H15A 0.9800 . ?
C15 H15B 0.9800 . ?
C15 H15C 0.9800 . ?
C15 C95 1.508(3) . ?
C16 C18 1.429(2) . ?
C16 C38 1.401(2) . ?
C21 C39 1.386(3) . ?
C21 C85 1.386(3) . ?
C21 C117 1.513(3) . ?
C23 C81 1.386(3) . ?
C23 C123 1.508(3) . ?
C27 C115 1.407(3) . ?
C27 C118 1.396(3) . ?
C27 C129 1.517(4) . ?
C28 C70 1.402(3) . ?
C28 C110 1.394(3) . ?
C30 C34 1.399(3) . ?
C30 C84 1.386(3) . ?
C35 H35A 0.9800 . ?
C35 H35B 0.9800 . ?
C35 H35C 0.9800 . ?
C35 C50 1.503(2) . ?
C38 H38 0.9500 . ?
C39 H39 0.9500 . ?
C39 C75 1.392(3) . ?
C40 C42 1.416(2) . ?
C40 C78 1.397(3) . ?
C44 C68 1.398(3) . ?
C44 C73 1.411(3) . ?
C48 H48 0.9500 . ?
C48 C50 1.391(3) . ?
C49 H49 0.9500 . ?
C49 C95 1.394(3) . ?
C49 C97 1.385(3) . ?
C50 C84 1.395(3) . ?
C51 H51A 0.9800 . ?
C51 H51B 0.9800 . ?
C51 H51C 0.9800 . ?
C51 C70 1.498(3) . ?
C53 C67 1.493(8) . ?
C53 C124 1.398(9) . ?
C53A C67A 1.494(12) . ?
C53A C137 1.395(14) . ?
C54 C75 1.397(3) . ?
C54 C128 1.394(3) . ?
C62 C98 1.392(3) . ?
C62 C134 1.416(3) . ?
C65 H65 0.9500 . ?
C65 C105 1.379(7) . ?
C65A H65A 0.9500 . ?
C67 H67A 0.9800 . ?
C67 H67B 0.9800 . ?
C67 H67C 0.9800 . ?
C67A H67D 0.9800 . ?
C67A H67E 0.9800 . ?
C67A H67F 0.9800 . ?
C68 C88 1.401(3) . ?
C69 H69 0.9500 . ?
C69 C98 1.401(3) . ?
C69 C116 1.377(3) . ?
C71 H71 0.9500 . ?
C71 C116 1.403(3) . ?
C71 C134 1.381(3) . ?
C73 H73 0.9500 . ?
C73 C79 1.380(3) . ?
C75 C111 1.505(3) . ?
C78 H78 0.9500 . ?
C78 C132 1.389(3) . ?
C79 H79 0.9500 . ?
C79 C130 1.400(3) . ?
C81 H81 0.9500 . ?
C81 C110 1.387(3) . ?
C84 H84 0.9500 . ?
C85 H85 0.9500 . ?
C85 C128 1.397(3) . ?
C87 H87A 0.9800 . ?
C87 H87B 0.9800 . ?
C87 H87C 0.9800 . ?
C87 C128 1.507(3) . ?
C88 H88 0.9500 . ?
C88 C130 1.377(3) . ?
C95 C118 1.399(3) . ?
C97 C115 1.377(3) . ?
C97 C119 1.514(3) . ?
C101 H10A 0.9800 . ?
C101 H10B 0.9800 . ?
C101 H10C 0.9800 . ?
C101 C132 1.511(3) . ?
C105 C127 1.509(7) . ?
C111 H11B 0.9800 . ?
C111 H11C 0.9800 . ?
C111 H11D 0.9800 . ?
C115 H115 0.9500 . ?
C116 C124 1.506(6) . ?
C116 C137 1.492(11) . ?
C117 H11E 0.9800 . ?
C117 H11F 0.9800 . ?
C117 H11G 0.9800 . ?
C118 C130 1.494(3) . ?
C119 H11H 0.9800 . ?
C119 H11I 0.9800 . ?
C119 H11J 0.9800 . ?
C122 H122 0.9500 . ?
C122 C132 1.395(3) . ?
C123 H12A 0.9800 . ?
C123 H12B 0.9800 . ?
C123 H12C 0.9800 . ?
C127 H12D 0.9800 . ?
C127 H12E 0.9800 . ?
C127 H12F 0.9800 . ?
C129 H12G 0.9800 . ?
C129 H12H 0.9800 . ?
C129 H12I 0.9800 . ?
C134 H134 0.9500 . ?
C135 H13D 0.9800 . ?
C135 H13E 0.9800 . ?
C135 H13F 0.9800 . ?
O3 C46 1.379(2) . ?
O3 C74 1.372(2) . ?
N3 C10 1.392(2) . ?
N3 C20 1.401(2) . ?
N3 C32 1.445(2) . ?
C3 H3A 0.9800 . ?
C3 H3B 0.9800 . ?
C3 H3C 0.9800 . ?
C3 C64 1.511(3) . ?
B3 C8 1.515(3) . ?
B3 C14 1.534(3) . ?
B3 C92 1.550(3) . ?
O4 C52 1.376(2) . ?
O4 C94 1.376(2) . ?
N4 C22 1.392(2) . ?
N4 C60 1.398(2) . ?
N4 C66 1.450(2) . ?
B4 C24 1.517(3) . ?
B4 C26 1.538(3) . ?
B4 C58 1.557(3) . ?
C7 H7A 0.9800 . ?
C7 H7B 0.9800 . ?
C7 H7C 0.9800 . ?
C7 C114 1.502(3) . ?
C8 C10 1.412(2) . ?
C8 C74 1.397(3) . ?
C10 C36 1.407(3) . ?
C14 C20 1.425(2) . ?
C14 C56 1.397(3) . ?
C17 H17 0.9500 . ?
C17 C19 1.387(3) . ?
C17 C58 1.413(3) . ?
C19 H19 0.9500 . ?
C19 C106 1.392(3) . ?
C20 C72 1.394(3) . ?
C22 C26 1.427(2) . ?
C22 C72 1.400(3) . ?
C24 C52 1.401(3) . ?
C24 C60 1.413(2) . ?
C25 C55 1.377(3) . ?
C25 C59 1.380(4) . ?
C25 C121 1.507(3) . ?
C26 C56 1.396(2) . ?
C29 C31 1.388(4) . ?
C29 C33 1.510(5) . ?
C29 C108 1.411(4) . ?
C29A C31A 1.398(11) . ?
C29A C33A 1.523(11) . ?
C29A C108 1.444(9) . ?
C31 H31 0.9500 . ?
C31 C103 1.416(4) . ?
C31A H31A 0.9500 . ?
C31A C103 1.426(9) . ?
C32 C82 1.393(3) . ?
C32 C104 1.397(3) . ?
C33 H33A 0.9800 . ?
C33 H33B 0.9800 . ?
C33 H33C 0.9800 . ?
C33A H33D 0.9800 . ?
C33A H33E 0.9800 . ?
C33A H33F 0.9800 . ?
C36 H36 0.9500 . ?
C36 C112 1.391(3) . ?
C37 C100 1.388(3) . ?
C37 C102 1.390(3) . ?
C37 C107 1.509(3) . ?
C41 H41 0.9500 . ?
C41 C45 1.389(3) . ?
C41 C104 1.395(3) . ?
C43 C83 1.391(6) . ?
C43 C108 1.381(6) . ?
C43 C131 1.508(6) . ?
C43A C83A 1.390(14) . ?
C43A C108 1.399(13) . ?
C43A C138 1.513(14) . ?
C45 C125 1.510(3) . ?
C45 C126 1.390(3) . ?
C46 C80 1.392(3) . ?
C46 C92 1.401(3) . ?
C47 H47 0.9500 . ?
C47 C93 1.383(3) . ?
C47 C136 1.395(3) . ?
C52 C96 1.380(3) . ?
C55 H55 0.9500 . ?
C55 C99 1.390(3) . ?
C56 H56 0.9500 . ?
C57 C59 1.394(3) . ?
C57 C77 1.388(3) . ?
C57 C133 1.527(4) . ?
C58 C94 1.397(3) . ?
C59 H59 0.9500 . ?
C60 C76 1.405(2) . ?
C61 H61A 0.9800 . ?
C61 H61B 0.9800 . ?
C61 H61C 0.9800 . ?
C61 C103 1.513(3) . ?
C63 H63A 0.9800 . ?
C63 H63B 0.9800 . ?
C63 H63C 0.9800 . ?
C63 C99 1.508(3) . ?
C64 C76 1.391(3) . ?
C64 C96 1.386(3) . ?
C66 C86 1.390(3) . ?
C66 C114 1.392(3) . ?
C72 H72 0.9500 . ?
C74 C90 1.383(3) . ?
C76 H76 0.9500 . ?
C77 C99 1.388(3) . ?
C77 C136 1.496(3) . ?
C80 H80 0.9500 . ?
C80 C136 1.380(3) . ?
C82 C91 1.505(3) . ?
C82 C126 1.389(3) . ?
C83 H83 0.9500 . ?
C83 C103 1.358(6) . ?
C83A H83A 0.9500 . ?
C83A C103 1.374(13) . ?
C86 C89 1.503(3) . ?
C86 C102 1.399(3) . ?
C89 H89A 0.9800 . ?
C89 H89B 0.9800 . ?
C89 H89C 0.9800 . ?
C90 H90 0.9500 . ?
C90 C112 1.388(3) . ?
C91 H91A 0.9800 . ?
C91 H91B 0.9800 . ?
C91 H91C 0.9800 . ?
C92 C93 1.408(3) . ?
C93 H93 0.9500 . ?
C94 C120 1.394(3) . ?
C96 H96 0.9500 . ?
C100 H100 0.9500 . ?
C100 C114 1.394(3) . ?
C102 H102 0.9500 . ?
C104 C109 1.504(3) . ?
C106 C108 1.500(3) . ?
C106 C120 1.383(3) . ?
C107 H10D 0.9800 . ?
C107 H10E 0.9800 . ?
C107 H10F 0.9800 . ?
C109 H10G 0.9800 . ?
C109 H10H 0.9800 . ?
C109 H10I 0.9800 . ?
C112 C113 1.507(3) . ?
C113 H11K 0.9800 . ?
C113 H11L 0.9800 . ?
C113 H11M 0.9800 . ?
C120 H120 0.9500 . ?
C121 H12J 0.9800 . ?
C121 H12K 0.9800 . ?
C121 H12L 0.9800 . ?
C125 H12M 0.9800 . ?
C125 H12N 0.9800 . ?
C125 H12O 0.9800 . ?
C126 H126 0.9500 . ?
C131 H13G 0.9800 . ?
C131 H13H 0.9800 . ?
C131 H13I 0.9800 . ?
C133 H13J 0.9800 . ?
C133 H13K 0.9800 . ?
C133 H13L 0.9800 . ?
C138 H13M 0.9800 . ?
C138 H13N 0.9800 . ?
C138 H13O 0.9800 . ?

loop_
_geom_torsion_atom_site_label_1
_geom_torsion_atom_site_label_2
_geom_torsion_atom_site_label_3
_geom_torsion_atom_site_label_4
_geom_torsion
_geom_torsion_site_symmetry_1
_geom_torsion_site_symmetry_2
_geom_torsion_site_symmetry_3
_geom_torsion_site_symmetry_4
_geom_torsion_publ_flag
O1 C9 C42 B1 -1.7(3) . . . . ?
O1 C9 C42 C40 178.73(18) . . . . ?
O1 C9 C122 C132 -179.16(19) . . . . ?
N1 C40 C42 B1 1.3(3) . . . . ?
N1 C40 C42 C9 -179.21(17) . . . . ?
N1 C40 C78 C132 -179.06(18) . . . . ?
N1 C54 C75 C39 -178.11(17) . . . . ?
N1 C54 C75 C111 3.2(3) . . . . ?
N1 C54 C128 C85 177.26(17) . . . . ?
N1 C54 C128 C87 -4.9(3) . . . . ?
C1 B2 C34 C6 3.8(3) . . . . ?
C1 B2 C34 C30 -174.55(17) . . . . ?
C1 B2 C44 C68 173.51(19) . . . . ?
C1 B2 C44 C73 -7.0(3) . . . . ?
C1 C4 C12 C18 -0.7(3) . . . . ?
C1A C11A C53A C67A 165.1(16) . . . . ?
C1A C11A C53A C137 -31(4) . . . . ?
C1B C1A C11A C53A -162.4(19) . . . . ?
C1B C1A C65A C2A 179.2(13) . . . . ?
C1C C2A C65A C1A -178.3(12) . . . . ?
C1C C2A C137 C53A 177(3) . . . . ?
C1C C2A C137 C116 -6(6) . . . . ?
B1 C16 C18 N1 1.1(3) . . . . ?
B1 C16 C18 C12 -179.14(17) . . . . ?
B1 C16 C38 C1 -176.82(18) . . . . ?
B1 C62 C98 O1 -3.3(3) . . . . ?
B1 C62 C98 C69 178.49(19) . . . . ?
B1 C62 C134 C71 -178.8(2) . . . . ?
O2 C30 C34 B2 -0.6(3) . . . . ?
O2 C30 C34 C6 -179.03(17) . . . . ?
O2 C30 C84 C50 178.06(17) . . . . ?
O2 C68 C88 C130 179.46(18) . . . . ?
N2 C4 C12 C18 -179.96(17) . . . . ?
N2 C6 C34 B2 1.7(3) . . . . ?
N2 C6 C34 C30 -179.92(16) . . . . ?
N2 C6 C48 C50 -178.59(17) . . . . ?
N2 C28 C70 C5 -177.34(17) . . . . ?
N2 C28 C70 C51 1.9(3) . . . . ?
N2 C28 C110 C13 -1.0(3) . . . . ?
N2 C28 C110 C81 178.08(17) . . . . ?
C2 C65 C105 C11 10.9(9) . . . . ?
C2 C65 C105 C127 -177.9(7) . . . . ?
B2 C1 C4 N2 4.5(3) . . . . ?
B2 C1 C4 C12 -174.74(17) . . . . ?
B2 C1 C38 C16 175.01(18) . . . . ?
B2 C44 C68 O2 2.7(3) . . . . ?
B2 C44 C68 C88 -176.23(18) . . . . ?
B2 C44 C73 C79 177.0(2) . . . . ?
C4 C1 B2 C34 -6.8(2) . . . . ?
C4 C1 B2 C44 173.93(18) . . . . ?
C4 C1 C38 C16 -3.8(3) . . . . ?
C4 N2 C6 C34 -4.6(3) . . . . ?
C4 N2 C6 C48 174.64(17) . . . . ?
C4 N2 C28 C70 87.8(2) . . . . ?
C4 N2 C28 C110 -90.0(2) . . . . ?
C4 C12 C18 N1 176.16(17) . . . . ?
C4 C12 C18 C16 -3.6(3) . . . . ?
C5 C23 C81 C110 1.2(3) . . . . ?
C6 N2 C4 C1 1.4(3) . . . . ?
C6 N2 C4 C12 -179.34(17) . . . . ?
C6 N2 C28 C70 -90.9(2) . . . . ?
C6 N2 C28 C110 91.3(2) . . . . ?
C6 C48 C50 C35 175.90(17) . . . . ?
C6 C48 C50 C84 -1.7(3) . . . . ?
C9 O1 C98 C62 5.5(3) . . . . ?
C9 O1 C98 C69 -176.13(19) . . . . ?
C9 C122 C132 C78 0.3(3) . . . . ?
C9 C122 C132 C101 -178.9(2) . . . . ?
C11 C53 C124 C2 -3(3) . . . . ?
C11 C53 C124 C116 175.8(14) . . . . ?
C11A C1A C65A C2A -13.4(19) . . . . ?
C11A C53A C137 C2A 14(6) . . . . ?
C11A C53A C137 C116 -162(3) . . . . ?
C15 C95 C118 C27 178.7(3) . . . . ?
C15 C95 C118 C130 -1.5(3) . . . . ?
C16 B1 C42 C9 -175.05(17) . . . . ?
C16 B1 C42 C40 4.5(3) . . . . ?
C16 B1 C62 C98 177.1(2) . . . . ?
C16 B1 C62 C134 -5.3(4) . . . . ?
C18 N1 C40 C42 -6.5(3) . . . . ?
C18 N1 C40 C78 173.61(17) . . . . ?
C18 N1 C54 C75 -91.6(2) . . . . ?
C18 N1 C54 C128 88.0(2) . . . . ?
C18 C16 C38 C1 -0.2(3) . . . . ?
C21 C39 C75 C54 0.3(3) . . . . ?
C21 C39 C75 C111 179.0(2) . . . . ?
C21 C85 C128 C54 1.4(3) . . . . ?
C21 C85 C128 C87 -176.4(2) . . . . ?
C23 C5 C70 C28 -0.4(3) . . . . ?
C23 C5 C70 C51 -179.7(2) . . . . ?
C23 C81 C110 C13 177.9(2) . . . . ?
C23 C81 C110 C28 -1.2(3) . . . . ?
C27 C118 C130 C79 82.1(3) . . . . ?
C27 C118 C130 C88 -98.3(3) . . . . ?
C28 N2 C4 C1 -177.31(16) . . . . ?
C28 N2 C4 C12 2.0(2) . . . . ?
C28 N2 C6 C34 174.11(16) . . . . ?
C28 N2 C6 C48 -6.7(3) . . . . ?
C30 O2 C68 C44 2.0(3) . . . . ?
C30 O2 C68 C88 -178.96(18) . . . . ?
C34 B2 C44 C68 -5.8(2) . . . . ?
C34 B2 C44 C73 173.7(2) . . . . ?
C34 C6 C48 C50 0.6(3) . . . . ?
C34 C30 C84 C50 0.2(3) . . . . ?
C35 C50 C84 C30 -176.32(18) . . . . ?
C38 C1 B2 C34 174.46(17) . . . . ?
C38 C1 B2 C44 -4.8(3) . . . . ?
C38 C1 C4 N2 -176.56(16) . . . . ?
C38 C1 C4 C12 4.2(3) . . . . ?
C38 C16 C18 N1 -175.81(17) . . . . ?
C38 C16 C18 C12 4.0(3) . . . . ?
C39 C21 C85 C128 1.0(3) . . . . ?
C40 N1 C18 C12 -174.44(17) . . . . ?
C40 N1 C18 C16 5.4(3) . . . . ?
C40 N1 C54 C75 86.8(2) . . . . ?
C40 N1 C54 C128 -93.5(2) . . . . ?
C40 C78 C132 C101 177.62(19) . . . . ?
C40 C78 C132 C122 -1.6(3) . . . . ?
C42 B1 C16 C18 -5.5(3) . . . . ?
C42 B1 C16 C38 170.98(18) . . . . ?
C42 B1 C62 C98 -1.1(3) . . . . ?
C42 B1 C62 C134 176.5(2) . . . . ?
C42 C9 C122 C132 1.5(3) . . . . ?
C42 C40 C78 C132 1.1(3) . . . . ?
C44 B2 C34 C6 -176.76(16) . . . . ?
C44 B2 C34 C30 4.9(3) . . . . ?
C44 C68 C88 C130 -1.5(3) . . . . ?
C44 C73 C79 C130 0.0(4) . . . . ?
C48 C6 C34 B2 -177.53(17) . . . . ?
C48 C6 C34 C30 0.9(3) . . . . ?
C48 C50 C84 C30 1.3(3) . . . . ?
C49 C95 C118 C27 -1.0(3) . . . . ?
C49 C95 C118 C130 178.7(2) . . . . ?
C49 C97 C115 C27 -0.7(4) . . . . ?
C53 C11 C105 C65 -19.8(13) . . . . ?
C53 C11 C105 C127 169.0(9) . . . . ?
C54 N1 C18 C12 3.9(3) . . . . ?
C54 N1 C18 C16 -176.28(17) . . . . ?
C54 N1 C40 C42 175.10(17) . . . . ?
C54 N1 C40 C78 -4.8(3) . . . . ?
C62 B1 C16 C18 176.27(19) . . . . ?
C62 B1 C16 C38 -7.2(3) . . . . ?
C62 B1 C42 C9 3.5(3) . . . . ?
C62 B1 C42 C40 -177.02(17) . . . . ?
C65 C2 C124 C53 -5(3) . . . . ?
C65 C2 C124 C116 176.3(13) . . . . ?
C65A C1A C11A C53A 30(2) . . . . ?
C65A C2A C137 C53A 0(6) . . . . ?
C65A C2A C137 C116 177(3) . . . . ?
C67 C53 C124 C2 -175.5(13) . . . . ?
C67 C53 C124 C116 3(3) . . . . ?
C67A C53A C137 C2A 179(3) . . . . ?
C67A C53A C137 C116 2(6) . . . . ?
C68 O2 C30 C34 -3.2(3) . . . . ?
C68 O2 C30 C84 178.97(18) . . . . ?
C68 C44 C73 C79 -3.4(3) . . . . ?
C68 C88 C130 C79 -2.2(3) . . . . ?
C68 C88 C130 C118 178.13(19) . . . . ?
C69 C116 C124 C2 -88(2) . . . . ?
C69 C116 C124 C53 93.0(18) . . . . ?
C69 C116 C137 C2A -59(4) . . . . ?
C69 C116 C137 C53A 118(4) . . . . ?
C70 C5 C23 C81 -0.3(3) . . . . ?
C70 C5 C23 C123 -179.6(2) . . . . ?
C70 C28 C110 C13 -178.71(19) . . . . ?
C70 C28 C110 C81 0.3(3) . . . . ?
C71 C116 C124 C2 89.6(17) . . . . ?
C71 C116 C124 C53 -89(2) . . . . ?
C71 C116 C137 C2A 122(3) . . . . ?
C71 C116 C137 C53A -62(5) . . . . ?
C73 C44 C68 O2 -176.86(19) . . . . ?
C73 C44 C68 C88 4.2(3) . . . . ?
C73 C79 C130 C88 2.9(4) . . . . ?
C73 C79 C130 C118 -177.4(2) . . . . ?
C75 C54 C128 C85 -3.1(3) . . . . ?
C75 C54 C128 C87 174.75(19) . . . . ?
C78 C40 C42 B1 -178.88(18) . . . . ?
C78 C40 C42 C9 0.7(3) . . . . ?
C84 C30 C34 B2 177.13(18) . . . . ?
C84 C30 C34 C6 -1.3(3) . . . . ?
C85 C21 C39 C75 -1.9(3) . . . . ?
C95 C49 C97 C115 -0.2(4) . . . . ?
C95 C49 C97 C119 178.5(2) . . . . ?
C95 C118 C130 C79 -97.7(3) . . . . ?
C95 C118 C130 C88 82.0(3) . . . . ?
C97 C49 C95 C15 -178.7(3) . . . . ?
C97 C49 C95 C118 1.1(4) . . . . ?
C98 O1 C9 C42 -2.8(3) . . . . ?
C98 O1 C9 C122 177.87(19) . . . . ?
C98 C62 C134 C71 -1.2(3) . . . . ?
C98 C69 C116 C71 -0.1(3) . . . . ?
C98 C69 C116 C124 178.0(5) . . . . ?
C98 C69 C116 C137 -179.2(10) . . . . ?
C105 C11 C53 C67 -171.2(8) . . . . ?
C105 C11 C53 C124 16.0(19) . . . . ?
C110 C28 C70 C5 0.4(3) . . . . ?
C110 C28 C70 C51 179.67(19) . . . . ?
C115 C27 C118 C95 0.1(4) . . . . ?
C115 C27 C118 C130 -179.6(2) . . . . ?
C116 C69 C98 O1 -178.4(2) . . . . ?
C116 C69 C98 C62 0.0(3) . . . . ?
C116 C71 C134 C62 1.2(4) . . . . ?
C117 C21 C39 C75 178.8(2) . . . . ?
C117 C21 C85 C128 -179.7(2) . . . . ?
C118 C27 C115 C97 0.8(4) . . . . ?
C119 C97 C115 C27 -179.4(3) . . . . ?
C122 C9 C42 B1 177.6(2) . . . . ?
C122 C9 C42 C40 -2.0(3) . . . . ?
C123 C23 C81 C110 -179.6(2) . . . . ?
C124 C2 C65 C105 1.1(15) . . . . ?
C128 C54 C75 C39 2.2(3) . . . . ?
C128 C54 C75 C111 -176.4(2) . . . . ?
C129 C27 C115 C97 178.6(3) . . . . ?
C129 C27 C118 C95 -177.7(3) . . . . ?
C129 C27 C118 C130 2.6(4) . . . . ?
C134 C62 C98 O1 178.9(2) . . . . ?
C134 C62 C98 C69 0.6(3) . . . . ?
C134 C71 C116 C69 -0.5(3) . . . . ?
C134 C71 C116 C124 -178.6(5) . . . . ?
C134 C71 C116 C137 178.6(11) . . . . ?
C135 C2 C65 C105 179.1(6) . . . . ?
C135 C2 C124 C53 176.9(14) . . . . ?
C135 C2 C124 C116 -2(3) . . . . ?
C137 C2A C65A C1A -1(3) . . . . ?
O3 C46 C80 C136 178.81(18) . . . . ?
O3 C46 C92 B3 3.9(3) . . . . ?
O3 C46 C92 C93 -176.18(19) . . . . ?
O3 C74 C90 C112 179.16(18) . . . . ?
N3 C10 C36 C112 178.67(18) . . . . ?
N3 C20 C72 C22 -177.92(16) . . . . ?
N3 C32 C82 C91 0.6(3) . . . . ?
N3 C32 C82 C126 -179.44(17) . . . . ?
N3 C32 C104 C41 179.76(18) . . . . ?
N3 C32 C104 C109 0.6(3) . . . . ?
C3 C64 C76 C60 177.62(18) . . . . ?
C3 C64 C96 C52 -178.4(2) . . . . ?
B3 C8 C10 N3 -1.7(3) . . . . ?
B3 C8 C10 C36 177.12(17) . . . . ?
B3 C8 C74 O3 3.7(3) . . . . ?
B3 C8 C74 C90 -176.92(18) . . . . ?
B3 C14 C20 N3 3.7(3) . . . . ?
B3 C14 C20 C72 -174.61(17) . . . . ?
B3 C14 C56 C26 173.98(18) . . . . ?
B3 C92 C93 C47 176.9(2) . . . . ?
O4 C52 C96 C64 -179.41(18) . . . . ?
O4 C94 C120 C106 -178.90(19) . . . . ?
N4 C22 C26 B4 1.0(3) . . . . ?
N4 C22 C26 C56 -175.31(16) . . . . ?
N4 C22 C72 C20 174.88(16) . . . . ?
N4 C60 C76 C64 -178.43(17) . . . . ?
N4 C66 C86 C89 -3.5(3) . . . . ?
N4 C66 C86 C102 178.70(17) . . . . ?
N4 C66 C114 C7 1.1(3) . . . . ?
N4 C66 C114 C100 179.91(17) . . . . ?
B4 C24 C52 O4 -2.5(3) . . . . ?
B4 C24 C52 C96 177.71(19) . . . . ?
B4 C24 C60 N4 1.1(3) . . . . ?
B4 C24 C60 C76 -178.50(17) . . . . ?
B4 C26 C56 C14 -175.63(18) . . . . ?
B4 C58 C94 O4 -4.2(3) . . . . ?
B4 C58 C94 C120 176.65(19) . . . . ?
C8 B3 C14 C20 -6.1(2) . . . . ?
C8 B3 C14 C56 175.98(17) . . . . ?
C8 B3 C92 C46 -6.6(3) . . . . ?
C8 B3 C92 C93 173.4(2) . . . . ?
C8 C10 C36 C112 -0.2(3) . . . . ?
C8 C74 C90 C112 -0.3(3) . . . . ?
C10 N3 C20 C14 0.2(3) . . . . ?
C10 N3 C20 C72 178.50(16) . . . . ?
C10 N3 C32 C82 -92.8(2) . . . . ?
C10 N3 C32 C104 88.1(2) . . . . ?
C10 C8 C74 O3 -179.14(16) . . . . ?
C10 C8 C74 C90 0.3(3) . . . . ?
C10 C36 C112 C90 0.1(3) . . . . ?
C10 C36 C112 C113 179.6(2) . . . . ?
C14 B3 C8 C10 5.2(3) . . . . ?
C14 B3 C8 C74 -177.72(16) . . . . ?
C14 B3 C92 C46 174.37(19) . . . . ?
C14 B3 C92 C93 -5.6(4) . . . . ?
C14 C20 C72 C22 0.4(3) . . . . ?
C17 C19 C106 C108 179.9(2) . . . . ?
C17 C19 C106 C120 -0.8(3) . . . . ?
C17 C58 C94 O4 178.70(19) . . . . ?
C17 C58 C94 C120 -0.4(3) . . . . ?
C19 C17 C58 B4 -176.8(2) . . . . ?
C19 C17 C58 C94 -0.1(3) . . . . ?
C19 C106 C108 C29 90.5(3) . . . . ?
C19 C106 C108 C29A 126.4(8) . . . . ?
C19 C106 C108 C43 -86.3(5) . . . . ?
C19 C106 C108 C43A -72.0(14) . . . . ?
C19 C106 C120 C94 0.3(3) . . . . ?
C20 N3 C10 C8 -1.3(3) . . . . ?
C20 N3 C10 C36 179.92(17) . . . . ?
C20 N3 C32 C82 84.6(2) . . . . ?
C20 N3 C32 C104 -94.5(2) . . . . ?
C20 C14 C56 C26 -4.0(3) . . . . ?
C22 N4 C60 C24 -6.0(3) . . . . ?
C22 N4 C60 C76 173.59(17) . . . . ?
C22 N4 C66 C86 86.1(2) . . . . ?
C22 N4 C66 C114 -92.4(2) . . . . ?
C22 C26 C56 C14 0.4(3) . . . . ?
C24 B4 C26 C22 -5.1(2) . . . . ?
C24 B4 C26 C56 170.73(17) . . . . ?
C24 B4 C58 C17 176.1(2) . . . . ?
C24 B4 C58 C94 -0.5(3) . . . . ?
C24 C52 C96 C64 0.4(3) . . . . ?
C24 C60 C76 C64 1.2(3) . . . . ?
C25 C55 C99 C63 178.1(3) . . . . ?
C25 C55 C99 C77 -1.3(4) . . . . ?
C26 B4 C24 C52 -174.84(17) . . . . ?
C26 B4 C24 C60 4.2(3) . . . . ?
C26 B4 C58 C17 -5.6(3) . . . . ?
C26 B4 C58 C94 177.76(19) . . . . ?
C26 C22 C72 C20 -4.3(3) . . . . ?
C29 C31 C103 C61 -178.1(4) . . . . ?
C29 C31 C103 C83 6.4(7) . . . . ?
C29A C31A C103 C61 176.7(9) . . . . ?
C29A C31A C103 C83A -26.2(19) . . . . ?
C31 C29 C108 C43 -7.5(6) . . . . ?
C31 C29 C108 C106 175.6(3) . . . . ?
C31A C29A C108 C43A 8.7(19) . . . . ?
C31A C29A C108 C106 171.4(9) . . . . ?
C32 N3 C10 C8 175.94(16) . . . . ?
C32 N3 C10 C36 -2.9(3) . . . . ?
C32 N3 C20 C14 -177.04(16) . . . . ?
C32 N3 C20 C72 1.3(2) . . . . ?
C32 C82 C126 C45 -0.4(3) . . . . ?
C33 C29 C31 C103 177.2(4) . . . . ?
C33 C29 C108 C43 175.7(6) . . . . ?
C33 C29 C108 C106 -1.1(5) . . . . ?
C33A C29A C31A C103 -162.3(14) . . . . ?
C33A C29A C108 C43A -179.3(18) . . . . ?
C33A C29A C108 C106 -16.6(17) . . . . ?
C37 C100 C114 C7 179.4(2) . . . . ?
C37 C100 C114 C66 0.6(3) . . . . ?
C41 C45 C126 C82 0.7(3) . . . . ?
C43 C83 C103 C31 -6.6(10) . . . . ?
C43 C83 C103 C61 178.0(6) . . . . ?
C43A C83A C103 C31A 23(3) . . . . ?
C43A C83A C103 C61 -180.0(17) . . . . ?
C45 C41 C104 C32 -0.3(3) . . . . ?
C45 C41 C104 C109 178.8(2) . . . . ?
C46 O3 C74 C8 -7.2(3) . . . . ?
C46 O3 C74 C90 173.34(17) . . . . ?
C46 C80 C136 C47 -2.6(3) . . . . ?
C46 C80 C136 C77 179.02(19) . . . . ?
C46 C92 C93 C47 -3.1(3) . . . . ?
C52 O4 C94 C58 6.0(3) . . . . ?
C52 O4 C94 C120 -174.80(18) . . . . ?
C52 C24 C60 N4 -179.83(16) . . . . ?
C52 C24 C60 C76 0.6(3) . . . . ?
C55 C25 C59 C57 -0.4(5) . . . . ?
C56 C14 C20 N3 -178.17(16) . . . . ?
C56 C14 C20 C72 3.5(3) . . . . ?
C57 C77 C99 C55 1.8(4) . . . . ?
C57 C77 C99 C63 -177.7(3) . . . . ?
C57 C77 C136 C47 79.4(3) . . . . ?
C57 C77 C136 C80 -102.2(3) . . . . ?
C58 B4 C24 C52 3.7(3) . . . . ?
C58 B4 C24 C60 -177.23(16) . . . . ?
C58 B4 C26 C22 176.59(18) . . . . ?
C58 B4 C26 C56 -7.5(3) . . . . ?
C58 C17 C19 C106 0.7(4) . . . . ?
C58 C94 C120 C106 0.3(3) . . . . ?
C59 C25 C55 C99 0.6(4) . . . . ?
C59 C57 C77 C99 -1.5(5) . . . . ?
C59 C57 C77 C136 179.1(3) . . . . ?
C60 N4 C22 C26 5.0(3) . . . . ?
C60 N4 C22 C72 -174.24(17) . . . . ?
C60 N4 C66 C86 -97.7(2) . . . . ?
C60 N4 C66 C114 83.9(2) . . . . ?
C60 C24 C52 O4 178.43(17) . . . . ?
C60 C24 C52 C96 -1.4(3) . . . . ?
C66 N4 C22 C26 -179.00(16) . . . . ?
C66 N4 C22 C72 1.8(2) . . . . ?
C66 N4 C60 C24 177.93(16) . . . . ?
C66 N4 C60 C76 -2.5(3) . . . . ?
C66 C86 C102 C37 2.3(3) . . . . ?
C72 C22 C26 B4 -179.83(17) . . . . ?
C72 C22 C26 C56 3.9(3) . . . . ?
C74 O3 C46 C80 -177.44(17) . . . . ?
C74 O3 C46 C92 3.3(3) . . . . ?
C74 C8 C10 N3 -178.87(16) . . . . ?
C74 C8 C10 C36 0.0(3) . . . . ?
C74 C90 C112 C36 0.1(3) . . . . ?
C74 C90 C112 C113 -179.4(2) . . . . ?
C76 C64 C96 C52 1.4(3) . . . . ?
C77 C57 C59 C25 0.8(5) . . . . ?
C80 C46 C92 B3 -175.39(18) . . . . ?
C80 C46 C92 C93 4.6(3) . . . . ?
C82 C32 C104 C41 0.7(3) . . . . ?
C82 C32 C104 C109 -178.4(2) . . . . ?
C83 C43 C108 C29 7.5(9) . . . . ?
C83 C43 C108 C106 -175.7(6) . . . . ?
C83A C43A C108 C29A -12(3) . . . . ?
C83A C43A C108 C106 -173.7(18) . . . . ?
C86 C66 C114 C7 -177.3(2) . . . . ?
C86 C66 C114 C100 1.5(3) . . . . ?
C89 C86 C102 C37 -175.5(2) . . . . ?
C91 C82 C126 C45 179.6(2) . . . . ?
C92 B3 C8 C10 -173.96(16) . . . . ?
C92 B3 C8 C74 3.1(3) . . . . ?
C92 B3 C14 C20 172.95(18) . . . . ?
C92 B3 C14 C56 -5.0(3) . . . . ?
C92 C46 C80 C136 -1.9(3) . . . . ?
C93 C47 C136 C77 -177.6(2) . . . . ?
C93 C47 C136 C80 4.0(4) . . . . ?
C94 O4 C52 C24 -2.4(3) . . . . ?
C94 O4 C52 C96 177.44(18) . . . . ?
C96 C64 C76 C60 -2.2(3) . . . . ?
C99 C77 C136 C47 -100.0(3) . . . . ?
C99 C77 C136 C80 78.4(3) . . . . ?
C100 C37 C102 C86 -0.3(3) . . . . ?
C102 C37 C100 C114 -1.2(3) . . . . ?
C104 C32 C82 C91 179.7(2) . . . . ?
C104 C32 C82 C126 -0.3(3) . . . . ?
C104 C41 C45 C125 178.1(2) . . . . ?
C104 C41 C45 C126 -0.3(3) . . . . ?
C107 C37 C100 C114 179.9(2) . . . . ?
C107 C37 C102 C86 178.6(2) . . . . ?
C108 C29 C31 C103 0.4(6) . . . . ?
C108 C29A C31A C103 9.8(18) . . . . ?
C108 C43 C83 C103 -0.3(12) . . . . ?
C108 C43A C83A C103 -4(4) . . . . ?
C108 C106 C120 C94 179.64(19) . . . . ?
C114 C66 C86 C89 174.85(19) . . . . ?
C114 C66 C86 C102 -2.9(3) . . . . ?
C120 C106 C108 C29 -88.7(3) . . . . ?
C120 C106 C108 C29A -52.9(8) . . . . ?
C120 C106 C108 C43 94.4(5) . . . . ?
C120 C106 C108 C43A 108.7(14) . . . . ?
C121 C25 C55 C99 179.8(3) . . . . ?
C121 C25 C59 C57 -179.5(3) . . . . ?
C125 C45 C126 C82 -177.8(2) . . . . ?
C131 C43 C83 C103 -177.7(7) . . . . ?
C131 C43 C108 C29 -175.1(6) . . . . ?
C131 C43 C108 C106 1.7(10) . . . . ?
C133 C57 C59 C25 -179.2(4) . . . . ?
C133 C57 C77 C99 178.5(4) . . . . ?
C133 C57 C77 C136 -0.9(5) . . . . ?
C136 C47 C93 C92 -1.1(4) . . . . ?
C136 C77 C99 C55 -178.8(2) . . . . ?
C136 C77 C99 C63 1.7(4) . . . . ?
C138 C43A C83A C103 172(2) . . . . ?
C138 C43A C108 C29A 172.1(16) . . . . ?
C138 C43A C108 C106 10(3) . . . . ?

loop_
_smtbx_masks_void_nr
_smtbx_masks_void_average_x
_smtbx_masks_void_average_y
_smtbx_masks_void_average_z
_smtbx_masks_void_volume
_smtbx_masks_void_count_electrons
_smtbx_masks_void_content
1 -0.500 0.500 1.000 1122.9 328.9 '6 CHCl3'
